data_2105274
loop_
_publ_author_name
'Garc\'ia-Tu\~n\'on, Esther'
'Dacu\~na, Bruno'
'Zaragoza, Guillermo'
'Franco, Jaime'
'Guiti\'an, Francisco'

_publ_section_title
;
 Cl--OH ion-exchanging process in chlorapatite
 (Ca~5~(PO~4~)~3~Cl~<i>x~</i>(OH)~1{-~<i>x</i>}) -- a deep insight
;
_journal_coeditor_code ZB5021
_journal_issue 5
_journal_name_full 'Acta Crystallographica Section B'
_journal_page_first 467
_journal_page_last 479
_journal_paper_doi 10.1107/S0108768112019520
_journal_volume 68
_journal_year 2012
_chemical_compound_source 'synthesis as described'
_chemical_formula_moiety 'Ca5 Cl1 O12 P3'
_chemical_formula_sum 'Ca5 Cl O12 P3'
_chemical_formula_weight 520.76
_chemical_name_systematic
;
 ?
;
_space_group_IT_number 14
_symmetry_cell_setting monoclinic
_symmetry_Int_Tables_number 14
_symmetry_space_group_name_Hall '-P 2ybc'
_symmetry_space_group_name_H-M 'P 1 21/c 1'
_atom_sites_solution_primary direct
_atom_sites_solution_secondary difmap
_audit_conform_dict_location ftp://ftp.iucr.org/pub/cif_core.dic
_audit_conform_dict_name cif_core.dic
_audit_conform_dict_version 2.3
_audit_creation_date 2010-10-04T13:24:22-00:00
_audit_creation_method 'WinGX routine CIF_UPDATE'
_cell_angle_alpha 90
_cell_angle_beta 119.9690(10)
_cell_angle_gamma 90
_cell_formula_units_Z 4
_cell_length_a 9.6307(4)
_cell_length_b 6.7425(3)
_cell_length_c 19.2602(7)
_cell_measurement_reflns_used 1987
_cell_measurement_temperature 100(2)
_cell_measurement_theta_max 27.55
_cell_measurement_theta_min 3.27
_cell_measurement_wavelength 0.71073
_cell_volume 1083.44(8)
_computing_cell_refinement 'APPEX2 (BRUKER AXS, 2005)'
_computing_data_collection 'APPEX2 (BRUKER AXS, 2005)'
_computing_data_reduction 'APPEX2 (BRUKER AXS, 2005)'
_computing_molecular_graphics 'Ortep-3 for Windows (Farrugia, 1997)'
_computing_publication_material 'WinGX publication routines (Farrugia, 1999)'
_computing_structure_refinement 'SHELXL-97 (Sheldrick, 2008)'
_computing_structure_solution 'SIR2004 (Giacovazzo et al, 2004)'
_diffrn_ambient_temperature 100(2)
_diffrn_measured_fraction_theta_full 0.993
_diffrn_measured_fraction_theta_max 0.993
_diffrn_measurement_device 'four-circle diffractometer'
_diffrn_measurement_device_type 'BRUKER APPEX-II CCD'
_diffrn_measurement_method 'omega and phi scans'
_diffrn_radiation_monochromator graphite
_diffrn_radiation_probe x-ray
_diffrn_radiation_source 'fine-focus sealed tube'
_diffrn_radiation_type MoK\a
_diffrn_radiation_wavelength 0.7107
_diffrn_reflns_av_R_equivalents 0.0266
_diffrn_reflns_av_unetI/netI 0.0177
_diffrn_reflns_limit_h_max 10
_diffrn_reflns_limit_h_min -12
_diffrn_reflns_limit_k_max 8
_diffrn_reflns_limit_k_min 0
_diffrn_reflns_limit_l_max 24
_diffrn_reflns_limit_l_min 0
_diffrn_reflns_number 14216
_diffrn_reflns_theta_full 26.42
_diffrn_reflns_theta_max 26.42
_diffrn_reflns_theta_min 2.44
_exptl_absorpt_coefficient_mu 3.23
_exptl_absorpt_correction_T_max 1
_exptl_absorpt_correction_T_min 0.8058
_exptl_absorpt_correction_type multi-scan
_exptl_absorpt_process_details 'BRUKER SADABS'
_exptl_crystal_colour colourless
_exptl_crystal_density_diffrn 3.193
_exptl_crystal_density_method 'not measured'
_exptl_crystal_description prism
_exptl_crystal_F_000 1032
_exptl_crystal_size_max 0.25
_exptl_crystal_size_mid 0.12
_exptl_crystal_size_min 0.05
_refine_diff_density_max 1.028
_refine_diff_density_min -0.655
_refine_diff_density_rms 0.125
_refine_ls_extinction_coef 0.0099(6)
_refine_ls_extinction_expression Fc^*^=kFc[1+0.001xFc^2^\l^3^/sin(2\q)]^-1/4^
_refine_ls_extinction_method SHELXL
_refine_ls_goodness_of_fit_ref 1.148
_refine_ls_hydrogen_treatment noref
_refine_ls_matrix_type full
_refine_ls_number_parameters 130
_refine_ls_number_reflns 2216
_refine_ls_number_restraints 0
_refine_ls_restrained_S_all 1.148
_refine_ls_R_factor_all 0.0492
_refine_ls_R_factor_gt 0.0385
_refine_ls_shift/su_max 0
_refine_ls_shift/su_mean 0
_refine_ls_structure_factor_coef Fsqd
_refine_ls_weighting_details 'calc w=1/[\s^2^(Fo^2^)+(0.0303P)^2^+6.8530P] where P=(Fo^2^+2Fc^2^)/3'
_refine_ls_weighting_scheme calc
_refine_ls_wR_factor_gt 0.0908
_refine_ls_wR_factor_ref 0.0952
_reflns_number_gt 1444
_reflns_number_total 2216
_reflns_threshold_expression >2\s(I)
_cod_data_source_file zb5021.cif
_cod_data_source_block D_mono
_cod_original_sg_symbol_H-M 'P 21/c'
_cod_original_formula_sum 'Ca5 Cl1 O12 P3'
_cod_database_code 2105274

loop_
_symmetry_equiv_pos_as_xyz
'x, y, z'
'-x, y+1/2, -z+1/2'
'-x, -y, -z'
'x, -y-1/2, z-1/2'

loop_
_atom_site_label
_atom_site_type_symbol
_atom_site_fract_x
_atom_site_fract_y
_atom_site_fract_z
_atom_site_U_iso_or_equiv
_atom_site_adp_type
_atom_site_occupancy
_atom_site_symmetry_multiplicity
_atom_site_calc_flag
_atom_site_refinement_flags
_atom_site_disorder_group
Ca1 Ca 0.74539(9) 1.25015(14) 0.00299(5) 0.0058(2) Uani 1 1 d . .
Ca2 Ca 0.66663(10) 0.99471(11) 0.16666(5) 0.0048(2) Uani 1 1 d . .
Ca3 Ca 0.66673(10) 0.50152(11) 0.16669(5) 0.0084(2) Uani 1 1 d . .
Ca4 Ca 0.26060(9) 0.25007(14) 0.12728(5) 0.0058(2) Uani 1 1 d . .
Ca5 Ca 0.00605(9) 0.75023(14) 0.13030(5) 0.0059(2) Uani 1 1 d . .
O1 O 0.9133(4) 1.0668(5) 0.13303(18) 0.0102(2) Uani 1 1 d . .
O2 O 0.8721(3) 1.2502(5) 0.23263(17) 0.0102(2) Uani 1 1 d . .
O3 O 0.5929(3) 1.2500(5) 0.06386(17) 0.0102(2) Uani 1 1 d . .
O4 O 0.3530(4) 1.0668(5) 0.04338(18) 0.0102(2) Uani 1 1 d . .
O5 O 0.5349(3) 1.2500(5) 0.20360(17) 0.0102(2) Uani 1 1 d . .
O6 O 0.7337(4) 1.0663(5) 0.32341(18) 0.0102(2) Uani 1 1 d . .
O7 O 0.6559(3) 0.7504(5) 0.07428(17) 0.0102(2) Uani 1 1 d . .
O8 O 0.8514(3) 0.7506(5) 0.25364(17) 0.0102(2) Uani 1 1 d . .
O9 O 0.4929(3) 0.7499(5) 0.17220(17) 0.0102(2) Uani 1 1 d . .
O10 O 0.9131(4) 0.4337(5) 0.13308(18) 0.0102(2) Uani 1 1 d . .
O11 O 0.7338(4) 0.4333(5) 0.32349(18) 0.0102(2) Uani 1 1 d . .
O12 O 0.3528(4) 0.4337(5) 0.04323(18) 0.0102(2) Uani 1 1 d . .
P1 P 0.96721(11) 1.25005(18) 0.18741(6) 0.0047(2) Uani 1 1 d . .
P2 P 0.40765(12) 1.25027(17) 0.01642(6) 0.0047(2) Uani 1 1 d . .
P3 P 0.62512(11) 1.24988(18) 0.29616(6) 0.0047(2) Uani 1 1 d . .
Cl1A Cl -0.0019(3) 0.5600(4) 0.00045(15) 0.0160(4) Uani 0.496(2) 1 d P 1
Cl1B Cl 0.0017(3) 0.9433(4) -0.00051(15) 0.0160(4) Uani 0.504(2) 1 d P 2

loop_
_atom_site_aniso_label
_atom_site_aniso_U_11
_atom_site_aniso_U_22
_atom_site_aniso_U_33
_atom_site_aniso_U_23
_atom_site_aniso_U_13
_atom_site_aniso_U_12
Ca1 0.0059(4) 0.0055(4) 0.0067(4) 0.0001(4) 0.0037(3) -0.0003(3)
Ca2 0.0049(4) 0.0054(5) 0.0046(4) -0.0007(3) 0.0026(3) 0.0015(3)
Ca3 0.0102(4) 0.0033(5) 0.0105(4) -0.0009(3) 0.0043(4) 0.0015(3)
Ca4 0.0046(4) 0.0058(4) 0.0058(4) 0.0002(4) 0.0017(3) 0.0002(3)
Ca5 0.0064(4) 0.0057(4) 0.0050(4) -0.0004(3) 0.0024(3) -0.0001(4)
O1 0.0093(4) 0.0116(5) 0.0092(4) -0.0002(4) 0.0043(4) 0.0003(4)
O2 0.0093(4) 0.0116(5) 0.0092(4) -0.0002(4) 0.0043(4) 0.0003(4)
O3 0.0093(4) 0.0116(5) 0.0092(4) -0.0002(4) 0.0043(4) 0.0003(4)
O4 0.0093(4) 0.0116(5) 0.0092(4) -0.0002(4) 0.0043(4) 0.0003(4)
O5 0.0093(4) 0.0116(5) 0.0092(4) -0.0002(4) 0.0043(4) 0.0003(4)
O6 0.0093(4) 0.0116(5) 0.0092(4) -0.0002(4) 0.0043(4) 0.0003(4)
O7 0.0093(4) 0.0116(5) 0.0092(4) -0.0002(4) 0.0043(4) 0.0003(4)
O8 0.0093(4) 0.0116(5) 0.0092(4) -0.0002(4) 0.0043(4) 0.0003(4)
O9 0.0093(4) 0.0116(5) 0.0092(4) -0.0002(4) 0.0043(4) 0.0003(4)
O10 0.0093(4) 0.0116(5) 0.0092(4) -0.0002(4) 0.0043(4) 0.0003(4)
O11 0.0093(4) 0.0116(5) 0.0092(4) -0.0002(4) 0.0043(4) 0.0003(4)
O12 0.0093(4) 0.0116(5) 0.0092(4) -0.0002(4) 0.0043(4) 0.0003(4)
P1 0.0039(5) 0.0059(5) 0.0040(5) -0.0001(4) 0.0017(4) 0.0006(4)
P2 0.0043(4) 0.0058(5) 0.0041(5) -0.0002(4) 0.0021(4) -0.0001(4)
P3 0.0037(4) 0.0057(5) 0.0043(4) 0.0002(4) 0.0017(4) -0.0003(4)
Cl1A 0.0080(6) 0.0313(10) 0.0088(6) 0.0004(11) 0.0042(5) 0.0006(10)
Cl1B 0.0080(6) 0.0313(10) 0.0088(6) 0.0004(11) 0.0042(5) 0.0006(10)

loop_
_atom_type_symbol
_atom_type_description
_atom_type_scat_dispersion_real
_atom_type_scat_dispersion_imag
_atom_type_scat_source
Ca Ca 0.2262 0.3064 'International Tables Vol C Tables 4.2.6.8 and 6.1.1.4'
Cl Cl 0.1484 0.1585 'International Tables Vol C Tables 4.2.6.8 and 6.1.1.4'
O O 0.0106 0.006 'International Tables Vol C Tables 4.2.6.8 and 6.1.1.4'
P P 0.1023 0.0942 'International Tables Vol C Tables 4.2.6.8 and 6.1.1.4'
K K 0.2009 0.2494 'International Tables Vol C Tables 4.2.6.8 and 6.1.1.4'

loop_
_geom_angle_atom_site_label_1
_geom_angle_atom_site_label_2
_geom_angle_atom_site_label_3
_geom_angle
_geom_angle_site_symmetry_1
_geom_angle_site_symmetry_3
O3 Ca1 O12 87.37(11) . 3_675
O3 Ca1 O4 87.35(11) . 3_675
O12 Ca1 O4 133.32(10) 3_675 3_675
O3 Ca1 O1 75.44(10) . .
O12 Ca1 O1 140.05(11) 3_675 .
O4 Ca1 O1 82.37(11) 3_675 .
O3 Ca1 O10 75.42(10) . 1_565
O12 Ca1 O10 82.34(11) 3_675 1_565
O4 Ca1 O10 140.07(11) 3_675 1_565
O1 Ca1 O10 58.67(9) . 1_565
O3 Ca1 Cl1B 142.96(10) . 3_675
O12 Ca1 Cl1B 128.02(9) 3_675 3_675
O4 Ca1 Cl1B 75.83(9) 3_675 3_675
O1 Ca1 Cl1B 69.83(9) . 3_675
O10 Ca1 Cl1B 96.62(9) 1_565 3_675
O3 Ca1 Cl1A 143.83(10) . 3_675
O12 Ca1 Cl1A 76.56(9) 3_675 3_675
O4 Ca1 Cl1A 127.08(9) 3_675 3_675
O1 Ca1 Cl1A 96.39(9) . 3_675
O10 Ca1 Cl1A 70.51(9) 1_565 3_675
Cl1B Ca1 Cl1A 55.01(6) 3_675 3_675
O3 Ca1 O9 104.53(9) . 3_675
O12 Ca1 O9 68.33(10) 3_675 3_675
O4 Ca1 O9 68.32(10) 3_675 3_675
O1 Ca1 O9 150.59(10) . 3_675
O10 Ca1 O9 150.58(10) 1_565 3_675
Cl1B Ca1 O9 99.54(8) 3_675 3_675
Cl1A Ca1 O9 99.31(8) 3_675 3_675
O3 Ca1 P1 70.40(8) . .
O12 Ca1 P1 110.82(8) 3_675 .
O4 Ca1 P1 110.80(8) 3_675 .
O1 Ca1 P1 29.44(7) . .
O10 Ca1 P1 29.48(7) 1_565 .
Cl1B Ca1 P1 84.92(6) 3_675 .
Cl1A Ca1 P1 85.20(6) 3_675 .
O9 Ca1 P1 174.93(6) 3_675 .
O3 Ca1 Cl1A 133.56(10) . 1_665
O12 Ca1 Cl1A 64.25(9) 3_675 1_665
O4 Ca1 Cl1A 138.96(9) 3_675 1_665
O1 Ca1 Cl1A 102.59(9) . 1_665
O10 Ca1 Cl1A 65.44(8) 1_565 1_665
Cl1B Ca1 Cl1A 68.29(8) 3_675 1_665
Cl1A Ca1 Cl1A 13.28(9) 3_675 1_665
O9 Ca1 Cl1A 98.20(8) 3_675 1_665
P1 Ca1 Cl1A 85.65(5) . 1_665
O3 Ca1 Cl1B 134.30(10) . 1_655
O12 Ca1 Cl1B 138.19(9) 3_675 1_655
O4 Ca1 Cl1B 64.85(9) 3_675 1_655
O1 Ca1 Cl1B 65.90(8) . 1_655
O10 Ca1 Cl1B 102.52(9) 1_565 1_655
Cl1B Ca1 Cl1B 11.65(10) 3_675 1_655
Cl1A Ca1 Cl1B 66.65(8) 3_675 1_655
O9 Ca1 Cl1B 98.03(8) 3_675 1_655
P1 Ca1 Cl1B 85.85(5) . 1_655
Cl1A Ca1 Cl1B 79.94(6) 1_665 1_655
O3 Ca1 P2 22.52(7) . .
O12 Ca1 P2 78.83(8) 3_675 .
O4 Ca1 P2 78.89(8) 3_675 .
O1 Ca1 P2 95.05(7) . .
O10 Ca1 P2 94.97(7) 1_565 .
Cl1B Ca1 P2 151.95(7) 3_675 .
Cl1A Ca1 P2 152.81(6) 3_675 .
O9 Ca1 P2 82.01(6) 3_675 .
P1 Ca1 P2 92.92(3) . .
Cl1A Ca1 P2 139.55(6) 1_665 .
Cl1B Ca1 P2 140.37(6) 1_655 .
O8 Ca2 O7 77.70(11) . .
O8 Ca2 O9 77.62(11) . .
O7 Ca2 O9 77.67(11) . .
O8 Ca2 O5 126.45(10) . .
O7 Ca2 O5 150.05(10) . .
O9 Ca2 O5 89.82(11) . .
O8 Ca2 O3 150.00(10) . .
O7 Ca2 O3 89.72(11) . .
O9 Ca2 O3 126.55(10) . .
O5 Ca2 O3 75.95(10) . .
O8 Ca2 O2 89.71(11) . .
O7 Ca2 O2 126.51(10) . .
O9 Ca2 O2 149.96(10) . .
O5 Ca2 O2 75.87(10) . .
O3 Ca2 O2 75.96(10) . .
O8 Ca2 O6 70.87(10) . .
O7 Ca2 O6 145.50(11) . .
O9 Ca2 O6 81.98(10) . .
O5 Ca2 O6 55.80(9) . .
O3 Ca2 O6 124.73(10) . .
O2 Ca2 O6 68.09(9) . .
O8 Ca2 O4 145.59(11) . .
O7 Ca2 O4 82.02(10) . .
O9 Ca2 O4 71.03(10) . .
O5 Ca2 O4 68.14(9) . .
O3 Ca2 O4 55.75(9) . .
O2 Ca2 O4 124.65(10) . .
O6 Ca2 O4 117.10(9) . .
O8 Ca2 O1 82.00(10) . .
O7 Ca2 O1 70.93(10) . .
O9 Ca2 O1 145.49(10) . .
O5 Ca2 O1 124.64(10) . .
O3 Ca2 O1 68.11(9) . .
O2 Ca2 O1 55.81(9) . .
O6 Ca2 O1 117.05(9) . .
O4 Ca2 O1 117.03(9) . .
O8 Ca2 P3 99.35(8) . .
O7 Ca2 P3 166.17(8) . .
O9 Ca2 P3 88.50(8) . .
O5 Ca2 P3 27.63(7) . .
O3 Ca2 P3 98.81(8) . .
O2 Ca2 P3 66.56(7) . .
O6 Ca2 P3 28.49(7) . .
O4 Ca2 P3 93.75(7) . .
O1 Ca2 P3 122.37(7) . .
O8 Ca2 P1 88.44(8) . .
O7 Ca2 P1 99.37(8) . .
O9 Ca2 P1 166.06(8) . .
O5 Ca2 P1 98.77(8) . .
O3 Ca2 P1 66.62(7) . .
O2 Ca2 P1 27.67(7) . .
O6 Ca2 P1 93.73(7) . .
O4 Ca2 P1 122.37(7) . .
O1 Ca2 P1 28.45(7) . .
P3 Ca2 P1 94.02(3) . .
O8 Ca2 P2 166.19(8) . .
O7 Ca2 P2 88.49(8) . .
O9 Ca2 P2 99.47(8) . .
O5 Ca2 P2 66.61(7) . .
O3 Ca2 P2 27.63(7) . .
O2 Ca2 P2 98.78(8) . .
O6 Ca2 P2 122.41(7) . .
O4 Ca2 P2 28.45(7) . .
O1 Ca2 P2 93.73(7) . .
P3 Ca2 P2 94.03(3) . .
P1 Ca2 P2 94.03(3) . .
O9 Ca3 O7 76.92(10) . .
O9 Ca3 O8 76.87(10) . .
O7 Ca3 O8 76.86(10) . .
O9 Ca3 O2 149.97(10) . 1_545
O7 Ca3 O2 126.58(10) . 1_545
O8 Ca3 O2 89.84(11) . 1_545
O9 Ca3 O5 89.78(11) . 1_545
O7 Ca3 O5 150.06(10) . 1_545
O8 Ca3 O5 126.53(10) . 1_545
O2 Ca3 O5 76.57(10) 1_545 1_545
O9 Ca3 O3 126.52(11) . 1_545
O7 Ca3 O3 89.83(11) . 1_545
O8 Ca3 O3 150.09(10) . 1_545
O2 Ca3 O3 76.65(10) 1_545 1_545
O5 Ca3 O3 76.60(10) 1_545 1_545
O9 Ca3 O10 144.54(11) . .
O7 Ca3 O10 70.80(10) . .
O8 Ca3 O10 81.81(10) . .
O2 Ca3 O10 56.07(9) 1_545 .
O5 Ca3 O10 125.65(10) 1_545 .
O3 Ca3 O10 68.46(9) 1_545 .
O9 Ca3 O11 81.79(10) . .
O7 Ca3 O11 144.54(10) . .
O8 Ca3 O11 70.84(10) . .
O2 Ca3 O11 68.37(9) 1_545 .
O5 Ca3 O11 55.98(9) 1_545 .
O3 Ca3 O11 125.60(10) 1_545 .
O10 Ca3 O11 117.36(9) . .
O9 Ca3 O12 70.80(10) . .
O7 Ca3 O12 81.74(10) . .
O8 Ca3 O12 144.45(10) . .
O2 Ca3 O12 125.68(10) 1_545 .
O5 Ca3 O12 68.50(9) 1_545 .
O3 Ca3 O12 55.99(9) 1_545 .
O10 Ca3 O12 117.33(9) . .
O11 Ca3 O12 117.40(9) . .
O9 Ca3 P1 165.42(8) . 1_545
O7 Ca3 P1 99.42(8) . 1_545
O8 Ca3 P1 88.57(8) . 1_545
O2 Ca3 P1 27.79(7) 1_545 1_545
O5 Ca3 P1 99.54(8) 1_545 1_545
O3 Ca3 P1 67.05(7) 1_545 1_545
O10 Ca3 P1 28.63(7) . 1_545
O11 Ca3 P1 94.11(7) . 1_545
O12 Ca3 P1 123.04(7) . 1_545
O9 Ca3 P3 88.51(8) . 1_545
O7 Ca3 P3 165.42(8) . 1_545
O8 Ca3 P3 99.44(8) . 1_545
O2 Ca3 P3 66.97(7) 1_545 1_545
O5 Ca3 P3 27.72(7) 1_545 1_545
O3 Ca3 P3 99.53(8) 1_545 1_545
O10 Ca3 P3 123.04(7) . 1_545
O11 Ca3 P3 28.60(7) . 1_545
O12 Ca3 P3 94.18(7) . 1_545
P1 Ca3 P3 94.54(3) 1_545 1_545
O9 Ca3 P2 99.37(8) . 1_545
O7 Ca3 P2 88.52(8) . 1_545
O8 Ca3 P2 165.37(8) . 1_545
O2 Ca3 P2 99.61(8) 1_545 1_545
O5 Ca3 P2 67.04(7) 1_545 1_545
O3 Ca3 P2 27.76(7) 1_545 1_545
O10 Ca3 P2 94.16(7) . 1_545
O11 Ca3 P2 123.02(7) . 1_545
O12 Ca3 P2 28.58(7) . 1_545
P1 Ca3 P2 94.60(3) 1_545 1_545
P3 Ca3 P2 94.55(3) 1_545 1_545
O5 Ca4 O6 87.35(11) 1_545 2_645
O5 Ca4 O11 87.35(11) 1_545 2_645
O6 Ca4 O11 133.23(10) 2_645 2_645
O5 Ca4 O4 75.44(10) 1_545 1_545
O6 Ca4 O4 140.11(11) 2_645 1_545
O11 Ca4 O4 82.39(10) 2_645 1_545
O5 Ca4 O12 75.49(10) 1_545 .
O6 Ca4 O12 82.42(10) 2_645 .
O11 Ca4 O12 140.11(11) 2_645 .
O4 Ca4 O12 58.68(9) 1_545 .
O5 Ca4 Cl1A 143.22(10) 1_545 3_565
O6 Ca4 Cl1A 76.54(9) 2_645 3_565
O11 Ca4 Cl1A 127.58(10) 2_645 3_565
O4 Ca4 Cl1A 96.05(9) 1_545 3_565
O12 Ca4 Cl1A 69.80(9) . 3_565
O5 Ca4 Cl1B 143.65(10) 1_545 3_565
O6 Ca4 Cl1B 127.49(9) 2_645 3_565
O11 Ca4 Cl1B 75.87(9) 2_645 3_565
O4 Ca4 Cl1B 70.59(9) 1_545 3_565
O12 Ca4 Cl1B 97.01(9) . 3_565
Cl1A Ca4 Cl1B 55.01(6) 3_565 3_565
O5 Ca4 O8 104.51(9) 1_545 2_645
O6 Ca4 O8 68.18(10) 2_645 2_645
O11 Ca4 O8 68.37(10) 2_645 2_645
O4 Ca4 O8 150.66(11) 1_545 2_645
O12 Ca4 O8 150.50(11) . 2_645
Cl1A Ca4 O8 99.84(8) 3_565 2_645
Cl1B Ca4 O8 98.93(8) 3_565 2_645
O5 Ca4 P2 70.41(7) 1_545 1_545
O6 Ca4 P2 110.86(8) 2_645 1_545
O11 Ca4 P2 110.85(8) 2_645 1_545
O4 Ca4 P2 29.47(7) 1_545 1_545
O12 Ca4 P2 29.46(7) . 1_545
Cl1A Ca4 P2 84.62(6) 3_565 1_545
Cl1B Ca4 P2 85.60(6) 3_565 1_545
O8 Ca4 P2 174.92(6) 2_645 1_545
O5 Ca4 Cl1B 133.80(10) 1_545 1_545
O6 Ca4 Cl1B 138.68(9) 2_645 1_545
O11 Ca4 Cl1B 64.81(9) 2_645 1_545
O4 Ca4 Cl1B 65.36(8) 1_545 1_545
O12 Ca4 Cl1B 102.15(9) . 1_545
Cl1A Ca4 Cl1B 67.19(8) 3_565 1_545
Cl1B Ca4 Cl1B 12.21(10) 3_565 1_545
O8 Ca4 Cl1B 98.56(8) 2_645 1_545
P2 Ca4 Cl1B 85.39(5) 1_545 1_545
O5 Ca4 Cl1A 134.14(10) 1_545 .
O6 Ca4 Cl1A 64.38(9) 2_645 .
O11 Ca4 Cl1A 138.41(9) 2_645 .
O4 Ca4 Cl1A 102.96(9) 1_545 .
O12 Ca4 Cl1A 66.01(8) . .
Cl1A Ca4 Cl1A 12.72(10) 3_565 .
Cl1B Ca4 Cl1A 67.70(8) 3_565 .
O8 Ca4 Cl1A 97.64(8) 2_645 .
P2 Ca4 Cl1A 86.18(5) 1_545 .
Cl1B Ca4 Cl1A 79.89(6) 1_545 .
O5 Ca4 P3 22.49(7) 1_545 1_545
O6 Ca4 P3 78.85(8) 2_645 1_545
O11 Ca4 P3 78.84(8) 2_645 1_545
O4 Ca4 P3 94.98(7) 1_545 1_545
O12 Ca4 P3 95.05(7) . 1_545
Cl1A Ca4 P3 152.52(7) 3_565 1_545
Cl1B Ca4 P3 152.24(6) 3_565 1_545
O8 Ca4 P3 82.02(6) 2_645 1_545
P2 Ca4 P3 92.90(3) 1_545 1_545
Cl1B Ca4 P3 140.03(6) 1_545 1_545
Cl1A Ca4 P3 139.95(6) . 1_545
O2 Ca5 O1 87.45(12) 2_645 1_455
O2 Ca5 O10 87.40(12) 2_645 1_455
O1 Ca5 O10 133.28(10) 1_455 1_455
O2 Ca5 O11 75.35(10) 2_645 2_655
O1 Ca5 O11 82.42(11) 1_455 2_655
O10 Ca5 O11 140.06(11) 1_455 2_655
O2 Ca5 O6 75.32(10) 2_645 2_645
O1 Ca5 O6 140.13(11) 1_455 2_645
O10 Ca5 O6 82.35(10) 1_455 2_645
O11 Ca5 O6 58.68(9) 2_655 2_645
O2 Ca5 Cl1A 143.63(10) 2_645 .
O1 Ca5 Cl1A 127.32(10) 1_455 .
O10 Ca5 Cl1A 76.06(9) 1_455 .
O11 Ca5 Cl1A 96.86(9) 2_655 .
O6 Ca5 Cl1A 70.57(9) 2_645 .
O2 Ca5 Cl1B 143.19(10) 2_645 .
O1 Ca5 Cl1B 76.22(9) 1_455 .
O10 Ca5 Cl1B 127.64(10) 1_455 .
O11 Ca5 Cl1B 70.00(9) 2_655 .
O6 Ca5 Cl1B 96.39(9) 2_645 .
Cl1A Ca5 Cl1B 55.02(6) . .
O2 Ca5 O7 104.61(9) 2_645 1_455
O1 Ca5 O7 68.29(10) 1_455 1_455
O10 Ca5 O7 68.29(10) 1_455 1_455
O11 Ca5 O7 150.61(10) 2_655 1_455
O6 Ca5 O7 150.55(10) 2_645 1_455
Cl1A Ca5 O7 99.02(8) . 1_455
Cl1B Ca5 O7 99.63(8) . 1_455
O2 Ca5 P3 70.31(7) 2_645 2_645
O1 Ca5 P3 110.86(8) 1_455 2_645
O10 Ca5 P3 110.82(8) 1_455 2_645
O11 Ca5 P3 29.45(7) 2_655 2_645
O6 Ca5 P3 29.48(7) 2_645 2_645
Cl1A Ca5 P3 85.46(6) . 2_645
Cl1B Ca5 P3 84.87(6) . 2_645
O7 Ca5 P3 174.93(6) 1_455 2_645
O2 Ca5 Cl1B 134.07(10) 2_645 3_575
O1 Ca5 Cl1B 64.37(9) 1_455 3_575
O10 Ca5 Cl1B 138.43(9) 1_455 3_575
O11 Ca5 Cl1B 66.00(8) 2_655 3_575
O6 Ca5 Cl1B 102.92(8) 2_645 3_575
Cl1A Ca5 Cl1B 67.50(8) . 3_575
Cl1B Ca5 Cl1B 12.50(9) . 3_575
O7 Ca5 Cl1B 97.78(8) 1_455 3_575
P3 Ca5 Cl1B 86.10(5) 2_645 3_575
O2 Ca5 Cl1A 133.77(10) 2_645 3_565
O1 Ca5 Cl1A 138.63(9) 1_455 3_565
O10 Ca5 Cl1A 64.69(9) 1_455 3_565
O11 Ca5 Cl1A 102.31(8) 2_655 3_565
O6 Ca5 Cl1A 65.46(8) 2_645 3_565
Cl1A Ca5 Cl1A 12.45(10) . 3_565
Cl1B Ca5 Cl1A 67.45(8) . 3_565
O7 Ca5 Cl1A 98.37(8) 1_455 3_565
P3 Ca5 Cl1A 85.49(5) 2_645 3_565
Cl1B Ca5 Cl1A 79.94(6) 3_575 3_565
O2 Ca5 P1 22.55(7) 2_645 2_645
O1 Ca5 P1 78.94(8) 1_455 2_645
O10 Ca5 P1 78.85(8) 1_455 2_645
O11 Ca5 P1 94.96(7) 2_655 2_645
O6 Ca5 P1 94.91(7) 2_645 2_645
Cl1A Ca5 P1 152.39(7) . 2_645
Cl1B Ca5 P1 152.36(7) . 2_645
O7 Ca5 P1 82.06(6) 1_455 2_645
P3 Ca5 P1 92.86(3) 2_645 2_645
Cl1B Ca5 P1 139.97(6) 3_575 2_645
Cl1A Ca5 P1 139.95(6) 3_565 2_645
P1 O1 Ca5 138.83(18) . 1_655
P1 O1 Ca1 96.53(15) . .
Ca5 O1 Ca1 119.36(12) 1_655 .
P1 O1 Ca2 91.07(13) . .
Ca5 O1 Ca2 103.05(11) 1_655 .
Ca1 O1 Ca2 96.75(10) . .
P1 O2 Ca5 122.84(16) . 2_655
P1 O2 Ca3 105.23(16) . 1_565
Ca5 O2 Ca3 114.66(13) 2_655 1_565
P1 O2 Ca2 105.07(16) . .
Ca5 O2 Ca2 114.47(13) 2_655 .
Ca3 O2 Ca2 89.04(10) 1_565 .
P2 O3 Ca1 122.89(16) . .
P2 O3 Ca3 105.21(16) . 1_565
Ca1 O3 Ca3 114.56(13) . 1_565
P2 O3 Ca2 105.18(16) . .
Ca1 O3 Ca2 114.43(13) . .
Ca3 O3 Ca2 89.02(10) 1_565 .
P2 O4 Ca1 138.91(18) . 3_675
P2 O4 Ca4 96.46(15) . 1_565
Ca1 O4 Ca4 119.29(12) 3_675 1_565
P2 O4 Ca2 91.14(13) . .
Ca1 O4 Ca2 103.06(11) 3_675 .
Ca4 O4 Ca2 96.79(10) 1_565 .
P3 O5 Ca4 122.91(16) . 1_565
P3 O5 Ca3 105.29(16) . 1_565
Ca4 O5 Ca3 114.56(13) 1_565 1_565
P3 O5 Ca2 105.13(16) . .
Ca4 O5 Ca2 114.35(13) 1_565 .
Ca3 O5 Ca2 89.05(10) 1_565 .
P3 O6 Ca4 138.84(18) . 2_655
P3 O6 Ca5 96.40(15) . 2_655
Ca4 O6 Ca5 119.32(13) 2_655 2_655
P3 O6 Ca2 91.12(14) . .
Ca4 O6 Ca2 103.20(11) 2_655 .
Ca5 O6 Ca2 96.86(10) 2_655 .
P2 O7 Ca2 133.9(2) 3_675 .
P2 O7 Ca3 133.1(2) 3_675 .
Ca2 O7 Ca3 87.72(10) . .
P2 O7 Ca5 98.50(13) 3_675 1_655
Ca2 O7 Ca5 96.35(10) . 1_655
Ca3 O7 Ca5 96.23(10) . 1_655
P1 O8 Ca2 133.93(19) 2_745 .
P1 O8 Ca3 133.15(19) 2_745 .
Ca2 O8 Ca3 87.72(10) . .
P1 O8 Ca4 98.41(13) 2_745 2_655
Ca2 O8 Ca4 96.38(10) . 2_655
Ca3 O8 Ca4 96.24(10) . 2_655
P3 O9 Ca2 133.75(19) 2_645 .
P3 O9 Ca3 133.37(19) 2_645 .
Ca2 O9 Ca3 87.75(10) . .
P3 O9 Ca1 98.34(13) 2_645 3_675
Ca2 O9 Ca1 96.29(10) . 3_675
Ca3 O9 Ca1 96.25(10) . 3_675
P1 O10 Ca5 138.82(18) 1_545 1_655
P1 O10 Ca1 96.45(15) 1_545 1_545
Ca5 O10 Ca1 119.32(13) 1_655 1_545
P1 O10 Ca3 90.73(13) 1_545 .
Ca5 O10 Ca3 103.68(11) 1_655 .
Ca1 O10 Ca3 96.55(10) 1_545 .
P3 O11 Ca4 138.88(17) 1_545 2_655
P3 O11 Ca5 96.54(15) 1_545 2_645
Ca4 O11 Ca5 119.24(13) 2_655 2_645
P3 O11 Ca3 90.70(13) 1_545 .
Ca4 O11 Ca3 103.60(11) 2_655 .
Ca5 O11 Ca3 96.57(10) 2_645 .
P2 O12 Ca1 139.02(18) 1_545 3_675
P2 O12 Ca4 96.37(15) 1_545 .
Ca1 O12 Ca4 119.31(12) 3_675 .
P2 O12 Ca3 90.60(13) 1_545 .
Ca1 O12 Ca3 103.67(11) 3_675 .
Ca4 O12 Ca3 96.44(10) . .
O1 P1 O10 107.49(16) . 1_565
O1 P1 O8 112.26(18) . 2_755
O10 P1 O8 112.07(18) 1_565 2_755
O1 P1 O2 106.94(18) . .
O10 P1 O2 106.77(18) 1_565 .
O8 P1 O2 110.99(16) 2_755 .
O1 P1 Ca1 54.03(12) . .
O10 P1 Ca1 54.07(12) 1_565 .
O8 P1 Ca1 136.53(12) 2_755 .
O2 P1 Ca1 112.48(11) . .
O1 P1 Ca3 111.41(12) . 1_565
O10 P1 Ca3 60.64(11) 1_565 1_565
O8 P1 Ca3 135.58(13) 2_755 1_565
O2 P1 Ca3 46.99(12) . 1_565
Ca1 P1 Ca3 78.13(3) . 1_565
O1 P1 Ca2 60.47(11) . .
O10 P1 Ca2 111.65(12) 1_565 .
O8 P1 Ca2 135.53(13) 2_755 .
O2 P1 Ca2 47.26(12) . .
Ca1 P1 Ca2 78.19(3) . .
Ca3 P1 Ca2 64.33(3) 1_565 .
O1 P1 Ca5 122.18(12) . 2_655
O10 P1 Ca5 122.02(12) 1_565 2_655
O8 P1 Ca5 76.37(11) 2_755 2_655
Ca1 P1 Ca5 147.10(4) . 2_655
Ca3 P1 Ca5 74.06(3) 1_565 2_655
Ca2 P1 Ca5 74.15(3) . 2_655
O1 P1 Ca4 80.22(12) . 1_665
O10 P1 Ca4 80.33(12) 1_565 1_665
O8 P1 Ca4 56.24(11) 2_755 1_665
O2 P1 Ca4 167.23(12) . 1_665
Ca1 P1 Ca4 80.29(3) . 1_665
Ca3 P1 Ca4 140.95(4) 1_565 1_665
Ca2 P1 Ca4 140.65(4) . 1_665
Ca5 P1 Ca4 132.62(3) 2_655 1_665
O12 P2 O4 107.62(16) 1_565 .
O12 P2 O7 112.16(18) 1_565 3_675
O4 P2 O7 111.94(18) . 3_675
O12 P2 O3 106.98(17) 1_565 .
O4 P2 O3 106.80(18) . .
O7 P2 O3 111.04(16) 3_675 .
O12 P2 Ca4 54.17(12) 1_565 1_565
O4 P2 Ca4 54.07(12) . 1_565
O7 P2 Ca4 136.45(12) 3_675 1_565
O3 P2 Ca4 112.51(11) . 1_565
O12 P2 Ca3 60.82(12) 1_565 1_565
O4 P2 Ca3 111.41(12) . 1_565
O7 P2 Ca3 135.86(13) 3_675 1_565
O3 P2 Ca3 47.03(12) . 1_565
Ca4 P2 Ca3 78.19(3) 1_565 1_565
O12 P2 Ca2 111.84(12) 1_565 .
O4 P2 Ca2 60.42(12) . .
O7 P2 Ca2 135.31(13) 3_675 .
O3 P2 Ca2 47.19(12) . .
Ca4 P2 Ca2 78.21(3) 1_565 .
Ca3 P2 Ca2 64.31(3) 1_565 .
O12 P2 Ca1 122.09(12) 1_565 .
O4 P2 Ca1 122.06(12) . .
O7 P2 Ca1 76.45(11) 3_675 .
Ca4 P2 Ca1 147.10(4) 1_565 .
Ca3 P2 Ca1 74.03(3) 1_565 .
Ca2 P2 Ca1 74.11(3) . .
O12 P2 Ca5 80.24(12) 1_565 3_575
O4 P2 Ca5 80.22(12) . 3_575
O7 P2 Ca5 56.18(11) 3_675 3_575
O3 P2 Ca5 167.22(12) . 3_575
Ca4 P2 Ca5 80.26(3) 1_565 3_575
Ca3 P2 Ca5 141.03(4) 1_565 3_575
Ca2 P2 Ca5 140.59(4) . 3_575
Ca1 P2 Ca5 132.63(3) . 3_575
O11 P3 O6 107.54(16) 1_565 .
O11 P3 O9 112.18(18) 1_565 2_655
O6 P3 O9 112.21(18) . 2_655
O11 P3 O5 106.83(18) 1_565 .
O6 P3 O5 106.84(18) . .
O9 P3 O5 110.93(16) 2_655 .
O11 P3 Ca5 54.01(12) 1_565 2_655
O6 P3 Ca5 54.12(12) . 2_655
O9 P3 Ca5 136.55(12) 2_655 2_655
O5 P3 Ca5 112.51(11) . 2_655
O11 P3 Ca3 60.70(12) 1_565 1_565
O6 P3 Ca3 111.38(12) . 1_565
O9 P3 Ca3 135.62(13) 2_655 1_565
O5 P3 Ca3 46.98(12) . 1_565
Ca5 P3 Ca3 78.15(3) 2_655 1_565
O11 P3 Ca2 111.71(12) 1_565 .
O6 P3 Ca2 60.39(12) . .
O9 P3 Ca2 135.38(13) 2_655 .
O5 P3 Ca2 47.24(12) . .
Ca5 P3 Ca2 78.26(3) 2_655 .
Ca3 P3 Ca2 64.34(3) 1_565 .
O11 P3 Ca4 122.08(13) 1_565 1_565
O6 P3 Ca4 122.06(13) . 1_565
O9 P3 Ca4 76.32(11) 2_655 1_565
Ca5 P3 Ca4 147.12(4) 2_655 1_565
Ca3 P3 Ca4 74.05(3) 1_565 1_565
Ca2 P3 Ca4 74.12(3) . 1_565
O11 P3 Ca1 80.25(12) 1_565 4_586
O6 P3 Ca1 80.30(12) . 4_586
O9 P3 Ca1 56.34(11) 2_655 4_586
O5 P3 Ca1 167.27(12) . 4_586
Ca5 P3 Ca1 80.22(3) 2_655 4_586
Ca3 P3 Ca1 140.92(4) 1_565 4_586
Ca2 P3 Ca1 140.64(4) . 4_586
Ca4 P3 Ca1 132.66(3) 1_565 4_586
Cl1A Cl1A Ca5 119.9(4) 3_565 .
Cl1A Cl1A Ca4 118.0(4) 3_565 3_565
Ca5 Cl1A Ca4 101.12(8) . 3_565
Cl1A Cl1A Ca1 113.8(4) 3_565 3_675
Ca5 Cl1A Ca1 100.46(8) . 3_675
Ca4 Cl1A Ca1 100.28(8) 3_565 3_675
Cl1A Cl1A Ca1 52.9(3) 3_565 1_445
Ca5 Cl1A Ca1 88.11(7) . 1_445
Ca4 Cl1A Ca1 87.85(7) 3_565 1_445
Ca1 Cl1A Ca1 166.72(9) 3_675 1_445
Cl1A Cl1A Ca4 49.3(3) 3_565 .
Ca5 Cl1A Ca4 87.64(7) . .
Ca4 Cl1A Ca4 167.28(10) 3_565 .
Ca1 Cl1A Ca4 87.00(7) 3_675 .
Ca1 Cl1A Ca4 83.20(6) 1_445 .
Cl1A Cl1A Ca5 47.6(3) 3_565 3_565
Ca5 Cl1A Ca5 167.55(10) . 3_565
Ca4 Cl1A Ca5 87.27(7) 3_565 3_565
Ca1 Cl1A Ca5 86.89(6) 3_675 3_565
Ca1 Cl1A Ca5 82.99(6) 1_445 3_565
Ca4 Cl1A Ca5 82.69(6) . 3_565
Cl1B Cl1B Ca1 121.2(4) 3_575 3_675
Cl1B Cl1B Ca4 117.0(4) 3_575 3_565
Ca1 Cl1B Ca4 100.52(8) 3_675 3_565
Cl1B Cl1B Ca5 114.8(4) 3_575 .
Ca1 Cl1B Ca5 100.18(8) 3_675 .
Ca4 Cl1B Ca5 99.68(8) 3_565 .
Cl1B Cl1B Ca5 52.7(3) 3_575 3_575
Ca1 Cl1B Ca5 88.20(7) 3_675 3_575
Ca4 Cl1B Ca5 87.76(7) 3_565 3_575
Ca5 Cl1B Ca5 167.50(9) . 3_575
Cl1B Cl1B Ca4 50.8(4) 3_575 1_565
Ca1 Cl1B Ca4 87.95(7) 3_675 1_565
Ca4 Cl1B Ca4 167.79(10) 3_565 1_565
Ca5 Cl1B Ca4 87.33(7) . 1_565
Ca5 Cl1B Ca4 83.69(6) 3_575 1_565
Cl1B Cl1B Ca1 47.2(3) 3_575 1_455
Ca1 Cl1B Ca1 168.35(10) 3_675 1_455
Ca4 Cl1B Ca1 87.17(7) 3_565 1_455
Ca5 Cl1B Ca1 87.00(7) . 1_455
Ca5 Cl1B Ca1 83.33(6) 3_575 1_455
Ca4 Cl1B Ca1 83.19(6) 1_565 1_455

loop_
_geom_bond_atom_site_label_1
_geom_bond_atom_site_label_2
_geom_bond_distance
_geom_bond_site_symmetry_2
Ca1 O3 2.291(3) .
Ca1 O12 2.322(3) 3_675
Ca1 O4 2.328(3) 3_675
Ca1 O1 2.524(3) .
Ca1 O10 2.525(3) 1_565
Ca1 Cl1B 2.784(3) 3_675
Ca1 Cl1A 2.812(3) 3_675
Ca1 O9 2.986(3) 3_675
Ca1 P1 3.0983(12) .
Ca1 Cl1A 3.226(3) 1_665
Ca1 Cl1B 3.248(3) 1_655
Ca1 P2 3.3893(12) .
Ca2 O8 2.388(3) .
Ca2 O7 2.389(3) .
Ca2 O9 2.390(3) .
Ca2 O5 2.445(3) .
Ca2 O3 2.446(3) .
Ca2 O2 2.447(3) .
Ca2 O6 2.796(3) .
Ca2 O4 2.799(3) .
Ca2 O1 2.799(3) .
Ca2 P3 3.2152(13) .
Ca2 P1 3.2168(13) .
Ca2 P2 3.2176(13) .
Ca3 O9 2.407(3) .
Ca3 O7 2.410(3) .
Ca3 O8 2.411(3) .
Ca3 O2 2.427(3) 1_545
Ca3 O5 2.428(3) 1_545
Ca3 O3 2.428(3) 1_545
Ca3 O10 2.791(3) .
Ca3 O11 2.793(3) .
Ca3 O12 2.796(3) .
Ca3 P1 3.2022(13) 1_545
Ca3 P3 3.2026(13) 1_545
Ca3 P2 3.2027(13) 1_545
Ca4 O5 2.294(3) 1_545
Ca4 O6 2.324(3) 2_645
Ca4 O11 2.327(3) 2_645
Ca4 O4 2.523(3) 1_545
Ca4 O12 2.526(3) .
Ca4 Cl1A 2.789(3) 3_565
Ca4 Cl1B 2.807(3) 3_565
Ca4 O8 2.983(3) 2_645
Ca4 P2 3.0961(12) 1_545
Ca4 Cl1B 3.228(3) 1_545
Ca4 Cl1A 3.249(3) .
Ca4 P3 3.3906(12) 1_545
Ca5 O2 2.292(3) 2_645
Ca5 O1 2.325(3) 1_455
Ca5 O10 2.326(3) 1_455
Ca5 O11 2.523(3) 2_655
Ca5 O6 2.526(3) 2_645
Ca5 Cl1A 2.777(3) .
Ca5 Cl1B 2.817(3) .
Ca5 O7 2.983(3) 1_455
Ca5 P3 3.0980(12) 2_645
Ca5 Cl1B 3.215(3) 3_575
Ca5 Cl1A 3.258(3) 3_565
Ca5 P1 3.3896(12) 2_645
O1 P1 1.533(3) .
O1 Ca5 2.325(3) 1_655
O2 P1 1.547(3) .
O2 Ca5 2.292(3) 2_655
O2 Ca3 2.427(3) 1_565
O3 P2 1.546(3) .
O3 Ca3 2.428(3) 1_565
O4 P2 1.533(3) .
O4 Ca1 2.328(3) 3_675
O4 Ca4 2.523(3) 1_565
O5 P3 1.545(3) .
O5 Ca4 2.294(3) 1_565
O5 Ca3 2.428(3) 1_565
O6 P3 1.534(3) .
O6 Ca4 2.324(3) 2_655
O6 Ca5 2.526(3) 2_655
O7 P2 1.535(3) 3_675
O7 Ca5 2.983(3) 1_655
O8 P1 1.536(3) 2_745
O8 Ca4 2.983(3) 2_655
O9 P3 1.535(3) 2_645
O9 Ca1 2.986(3) 3_675
O10 P1 1.534(3) 1_545
O10 Ca5 2.326(3) 1_655
O10 Ca1 2.525(3) 1_545
O11 P3 1.533(3) 1_545
O11 Ca4 2.327(3) 2_655
O11 Ca5 2.523(3) 2_645
O12 P2 1.532(3) 1_545
O12 Ca1 2.322(3) 3_675
P1 O10 1.534(3) 1_565
P1 O8 1.536(3) 2_755
P1 Ca3 3.2022(13) 1_565
P1 Ca5 3.3896(12) 2_655
P2 O12 1.532(3) 1_565
P2 O7 1.535(3) 3_675
P2 Ca4 3.0961(12) 1_565
P2 Ca3 3.2027(13) 1_565
P3 O11 1.533(3) 1_565
P3 O9 1.535(3) 2_655
P3 Ca5 3.0980(12) 2_655
P3 Ca3 3.2026(13) 1_565
P3 Ca4 3.3906(12) 1_565
Cl1A Cl1A 0.810(5) 3_565
Cl1A Ca4 2.789(3) 3_565
Cl1A Ca1 2.812(3) 3_675
Cl1A Ca1 3.226(3) 1_445
Cl1A Ca5 3.258(3) 3_565
Cl1B Cl1B 0.767(5) 3_575
Cl1B Ca1 2.784(3) 3_675
Cl1B Ca4 2.807(3) 3_565
Cl1B Ca5 3.215(3) 3_575
Cl1B Ca4 3.228(3) 1_565
Cl1B Ca1 3.248(3) 1_455

loop_
_geom_torsion_atom_site_label_1
_geom_torsion_atom_site_label_2
_geom_torsion_atom_site_label_3
_geom_torsion_atom_site_label_4
_geom_torsion
_geom_torsion_site_symmetry_1
_geom_torsion_site_symmetry_4
O3 Ca1 O1 P1 -75.81(15) . .
O12 Ca1 O1 P1 -8.4(2) 3_675 .
O4 Ca1 O1 P1 -165.04(15) 3_675 .
O10 Ca1 O1 P1 5.77(11) 1_565 .
Cl1B Ca1 O1 P1 117.31(15) 3_675 .
Cl1A Ca1 O1 P1 68.30(14) 3_675 .
O9 Ca1 O1 P1 -169.67(13) 3_675 .
Cl1A Ca1 O1 P1 56.38(14) 1_665 .
Cl1B Ca1 O1 P1 129.16(15) 1_655 .
P2 Ca1 O1 P1 -86.99(12) . .
O3 Ca1 O1 Ca5 125.18(16) . 1_655
O12 Ca1 O1 Ca5 -167.39(13) 3_675 1_655
O4 Ca1 O1 Ca5 35.94(14) 3_675 1_655
O10 Ca1 O1 Ca5 -153.25(19) 1_565 1_655
Cl1B Ca1 O1 Ca5 -41.70(12) 3_675 1_655
Cl1A Ca1 O1 Ca5 -90.72(14) 3_675 1_655
O9 Ca1 O1 Ca5 31.3(3) 3_675 1_655
P1 Ca1 O1 Ca5 -159.0(2) . 1_655
Cl1A Ca1 O1 Ca5 -102.64(13) 1_665 1_655
Cl1B Ca1 O1 Ca5 -29.86(11) 1_655 1_655
P2 Ca1 O1 Ca5 113.99(12) . 1_655
O3 Ca1 O1 Ca2 16.06(10) . .
O12 Ca1 O1 Ca2 83.49(17) 3_675 .
O4 Ca1 O1 Ca2 -73.18(10) 3_675 .
O10 Ca1 O1 Ca2 97.63(12) 1_565 .
Cl1B Ca1 O1 Ca2 -150.82(11) 3_675 .
Cl1A Ca1 O1 Ca2 160.17(9) 3_675 .
O9 Ca1 O1 Ca2 -77.80(19) 3_675 .
P1 Ca1 O1 Ca2 91.87(14) . .
Cl1A Ca1 O1 Ca2 148.24(8) 1_665 .
Cl1B Ca1 O1 Ca2 -138.98(11) 1_655 .
P2 Ca1 O1 Ca2 4.88(8) . .
O8 Ca2 O1 P1 -101.62(15) . .
O7 Ca2 O1 P1 178.69(16) . .
O9 Ca2 O1 P1 -155.72(15) . .
O5 Ca2 O1 P1 27.59(18) . .
O3 Ca2 O1 P1 81.03(15) . .
O2 Ca2 O1 P1 -6.50(12) . .
O6 Ca2 O1 P1 -37.94(17) . .
O4 Ca2 O1 P1 108.65(14) . .
P3 Ca2 O1 P1 -5.58(16) . .
P2 Ca2 O1 P1 91.58(12) . .
O8 Ca2 O1 Ca5 39.38(12) . 1_655
O7 Ca2 O1 Ca5 -40.31(11) . 1_655
O9 Ca2 O1 Ca5 -14.7(2) . 1_655
O5 Ca2 O1 Ca5 168.59(10) . 1_655
O3 Ca2 O1 Ca5 -137.97(14) . 1_655
O2 Ca2 O1 Ca5 134.50(15) . 1_655
O6 Ca2 O1 Ca5 103.07(12) . 1_655
O4 Ca2 O1 Ca5 -110.35(12) . 1_655
P3 Ca2 O1 Ca5 135.42(8) . 1_655
P1 Ca2 O1 Ca5 141.0(2) . 1_655
P2 Ca2 O1 Ca5 -127.42(9) . 1_655
O8 Ca2 O1 Ca1 161.67(12) . .
O7 Ca2 O1 Ca1 81.98(11) . .
O9 Ca2 O1 Ca1 107.58(17) . .
O5 Ca2 O1 Ca1 -69.12(14) . .
O3 Ca2 O1 Ca1 -15.68(10) . .
O2 Ca2 O1 Ca1 -103.21(14) . .
O6 Ca2 O1 Ca1 -134.64(10) . .
O4 Ca2 O1 Ca1 11.94(14) . .
P3 Ca2 O1 Ca1 -102.29(9) . .
P1 Ca2 O1 Ca1 -96.71(16) . .
P2 Ca2 O1 Ca1 -5.13(9) . .
O8 Ca2 O2 P1 87.19(16) . .
O7 Ca2 O2 P1 12.8(2) . .
O9 Ca2 O2 P1 151.28(18) . .
O5 Ca2 O2 P1 -144.93(18) . .
O3 Ca2 O2 P1 -66.18(16) . .
O6 Ca2 O2 P1 156.63(19) . .
O4 Ca2 O2 P1 -94.77(17) . .
O1 Ca2 O2 P1 6.67(12) . .
P3 Ca2 O2 P1 -172.47(18) . .
P2 Ca2 O2 P1 -81.87(15) . .
O8 Ca2 O2 Ca5 -50.49(14) . 2_655
O7 Ca2 O2 Ca5 -124.90(14) . 2_655
O9 Ca2 O2 Ca5 13.6(3) . 2_655
O5 Ca2 O2 Ca5 77.38(14) . 2_655
O3 Ca2 O2 Ca5 156.13(15) . 2_655
O6 Ca2 O2 Ca5 18.95(12) . 2_655
O4 Ca2 O2 Ca5 127.54(13) . 2_655
O1 Ca2 O2 Ca5 -131.01(18) . 2_655
P3 Ca2 O2 Ca5 49.84(10) . 2_655
P1 Ca2 O2 Ca5 -137.7(2) . 2_655
P2 Ca2 O2 Ca5 140.44(11) . 2_655
O8 Ca2 O2 Ca3 -167.29(10) . 1_565
O7 Ca2 O2 Ca3 118.30(12) . 1_565
O9 Ca2 O2 Ca3 -103.2(2) . 1_565
O5 Ca2 O2 Ca3 -39.41(9) . 1_565
O3 Ca2 O2 Ca3 39.33(9) . 1_565
O6 Ca2 O2 Ca3 -97.85(10) . 1_565
O4 Ca2 O2 Ca3 10.75(14) . 1_565
O1 Ca2 O2 Ca3 112.19(12) . 1_565
P3 Ca2 O2 Ca3 -66.96(7) . 1_565
P1 Ca2 O2 Ca3 105.52(18) . 1_565
P2 Ca2 O2 Ca3 23.64(8) . 1_565
O12 Ca1 O3 P2 66.7(2) 3_675 .
O4 Ca1 O3 P2 -66.9(2) 3_675 .
O1 Ca1 O3 P2 -149.7(2) . .
O10 Ca1 O3 P2 149.5(2) 1_565 .
Cl1B Ca1 O3 P2 -129.00(19) 3_675 .
Cl1A Ca1 O3 P2 129.50(19) 3_675 .
O9 Ca1 O3 P2 -0.1(2) 3_675 .
P1 Ca1 O3 P2 179.9(2) . .
Cl1A Ca1 O3 P2 116.6(2) 1_665 .
Cl1B Ca1 O3 P2 -117.1(2) 1_655 .
O12 Ca1 O3 Ca3 -63.02(14) 3_675 1_565
O4 Ca1 O3 Ca3 163.37(14) 3_675 1_565
O1 Ca1 O3 Ca3 80.57(14) . 1_565
O10 Ca1 O3 Ca3 19.75(12) 1_565 1_565
Cl1B Ca1 O3 Ca3 101.29(19) 3_675 1_565
Cl1A Ca1 O3 Ca3 -0.2(2) 3_675 1_565
O9 Ca1 O3 Ca3 -129.83(12) 3_675 1_565
P1 Ca1 O3 Ca3 50.18(10) . 1_565
Cl1A Ca1 O3 Ca3 -13.1(2) 1_665 1_565
Cl1B Ca1 O3 Ca3 113.14(14) 1_655 1_565
P2 Ca1 O3 Ca3 -129.7(3) . 1_565
O12 Ca1 O3 Ca2 -163.79(14) 3_675 .
O4 Ca1 O3 Ca2 62.60(14) 3_675 .
O1 Ca1 O3 Ca2 -20.20(12) . .
O10 Ca1 O3 Ca2 -81.03(14) 1_565 .
Cl1B Ca1 O3 Ca2 0.5(2) 3_675 .
Cl1A Ca1 O3 Ca2 -100.99(19) 3_675 .
O9 Ca1 O3 Ca2 129.39(12) 3_675 .
P1 Ca1 O3 Ca2 -50.59(10) . .
Cl1A Ca1 O3 Ca2 -113.86(14) 1_665 .
Cl1B Ca1 O3 Ca2 12.4(2) 1_655 .
P2 Ca1 O3 Ca2 129.5(3) . .
O8 Ca2 O3 P2 151.53(18) . .
O7 Ca2 O3 P2 87.28(16) . .
O9 Ca2 O3 P2 12.9(2) . .
O5 Ca2 O3 P2 -66.15(16) . .
O2 Ca2 O3 P2 -144.80(17) . .
O6 Ca2 O3 P2 -94.69(17) . .
O4 Ca2 O3 P2 6.76(12) . .
O1 Ca2 O3 P2 156.78(18) . .
P3 Ca2 O3 P2 -81.78(15) . .
P1 Ca2 O3 P2 -172.37(18) . .
O8 Ca2 O3 Ca1 13.7(3) . .
O7 Ca2 O3 Ca1 -50.55(14) . .
O9 Ca2 O3 Ca1 -124.91(14) . .
O5 Ca2 O3 Ca1 156.01(15) . .
O2 Ca2 O3 Ca1 77.36(14) . .
O6 Ca2 O3 Ca1 127.48(13) . .
O4 Ca2 O3 Ca1 -131.07(18) . .
O1 Ca2 O3 Ca1 18.95(12) . .
P3 Ca2 O3 Ca1 140.38(11) . .
P1 Ca2 O3 Ca1 49.79(10) . .
P2 Ca2 O3 Ca1 -137.8(2) . .
O8 Ca2 O3 Ca3 -103.0(2) . 1_565
O7 Ca2 O3 Ca3 -167.21(10) . 1_565
O9 Ca2 O3 Ca3 118.42(12) . 1_565
O5 Ca2 O3 Ca3 39.35(9) . 1_565
O2 Ca2 O3 Ca3 -39.30(9) . 1_565
O6 Ca2 O3 Ca3 10.81(14) . 1_565
O4 Ca2 O3 Ca3 112.27(12) . 1_565
O1 Ca2 O3 Ca3 -97.71(10) . 1_565
P3 Ca2 O3 Ca3 23.72(8) . 1_565
P1 Ca2 O3 Ca3 -66.87(7) . 1_565
P2 Ca2 O3 Ca3 105.50(17) . 1_565
O8 Ca2 O4 P2 -155.89(15) . .
O7 Ca2 O4 P2 -101.72(14) . .
O9 Ca2 O4 P2 178.65(16) . .
O5 Ca2 O4 P2 80.93(14) . .
O3 Ca2 O4 P2 -6.58(12) . .
O2 Ca2 O4 P2 27.58(18) . .
O6 Ca2 O4 P2 108.62(14) . .
O1 Ca2 O4 P2 -37.95(16) . .
P3 Ca2 O4 P2 91.53(12) . .
P1 Ca2 O4 P2 -5.64(16) . .
O8 Ca2 O4 Ca1 -14.8(2) . 3_675
O7 Ca2 O4 Ca1 39.41(11) . 3_675
O9 Ca2 O4 Ca1 -40.23(11) . 3_675
O5 Ca2 O4 Ca1 -137.95(13) . 3_675
O3 Ca2 O4 Ca1 134.54(15) . 3_675
O2 Ca2 O4 Ca1 168.71(10) . 3_675
O6 Ca2 O4 Ca1 -110.26(11) . 3_675
O1 Ca2 O4 Ca1 103.17(12) . 3_675
P3 Ca2 O4 Ca1 -127.35(9) . 3_675
P1 Ca2 O4 Ca1 135.48(8) . 3_675
P2 Ca2 O4 Ca1 141.12(19) . 3_675
O8 Ca2 O4 Ca4 107.47(17) . 1_565
O7 Ca2 O4 Ca4 161.64(12) . 1_565
O9 Ca2 O4 Ca4 82.00(11) . 1_565
O5 Ca2 O4 Ca4 -15.71(10) . 1_565
O3 Ca2 O4 Ca4 -103.22(14) . 1_565
O2 Ca2 O4 Ca4 -69.06(13) . 1_565
O6 Ca2 O4 Ca4 11.98(14) . 1_565
O1 Ca2 O4 Ca4 -134.59(10) . 1_565
P3 Ca2 O4 Ca4 -5.12(9) . 1_565
P1 Ca2 O4 Ca4 -102.28(9) . 1_565
P2 Ca2 O4 Ca4 -96.64(16) . 1_565
O8 Ca2 O5 P3 12.7(2) . .
O7 Ca2 O5 P3 151.43(18) . .
O9 Ca2 O5 P3 87.11(16) . .
O3 Ca2 O5 P3 -144.96(17) . .
O2 Ca2 O5 P3 -66.20(16) . .
O6 Ca2 O5 P3 6.70(13) . .
O4 Ca2 O5 P3 156.69(19) . .
O1 Ca2 O5 P3 -94.76(17) . .
P1 Ca2 O5 P3 -81.86(15) . .
P2 Ca2 O5 P3 -172.48(18) . .
O8 Ca2 O5 Ca4 -125.04(14) . 1_565
O7 Ca2 O5 Ca4 13.7(3) . 1_565
O9 Ca2 O5 Ca4 -50.63(14) . 1_565
O3 Ca2 O5 Ca4 77.30(14) . 1_565
O2 Ca2 O5 Ca4 156.06(15) . 1_565
O6 Ca2 O5 Ca4 -131.04(17) . 1_565
O4 Ca2 O5 Ca4 18.95(11) . 1_565
O1 Ca2 O5 Ca4 127.50(13) . 1_565
P3 Ca2 O5 Ca4 -137.7(2) . 1_565
P1 Ca2 O5 Ca4 140.40(11) . 1_565
P2 Ca2 O5 Ca4 49.78(10) . 1_565
O8 Ca2 O5 Ca3 118.30(12) . 1_565
O7 Ca2 O5 Ca3 -103.0(2) . 1_565
O9 Ca2 O5 Ca3 -167.30(10) . 1_565
O3 Ca2 O5 Ca3 -39.37(9) . 1_565
O2 Ca2 O5 Ca3 39.39(9) . 1_565
O6 Ca2 O5 Ca3 112.29(12) . 1_565
O4 Ca2 O5 Ca3 -97.72(10) . 1_565
O1 Ca2 O5 Ca3 10.83(14) . 1_565
P3 Ca2 O5 Ca3 105.59(18) . 1_565
P1 Ca2 O5 Ca3 23.73(8) . 1_565
P2 Ca2 O5 Ca3 -66.89(7) . 1_565
O8 Ca2 O6 P3 178.60(16) . .
O7 Ca2 O6 P3 -155.92(15) . .
O9 Ca2 O6 P3 -101.79(14) . .
O5 Ca2 O6 P3 -6.51(12) . .
O3 Ca2 O6 P3 27.57(18) . .
O2 Ca2 O6 P3 80.92(14) . .
O4 Ca2 O6 P3 -37.94(16) . .
O1 Ca2 O6 P3 108.62(14) . .
P1 Ca2 O6 P3 91.55(12) . .
P2 Ca2 O6 P3 -5.62(16) . .
O8 Ca2 O6 Ca4 -40.32(11) . 2_655
O7 Ca2 O6 Ca4 -14.8(2) . 2_655
O9 Ca2 O6 Ca4 39.30(12) . 2_655
O5 Ca2 O6 Ca4 134.57(15) . 2_655
O3 Ca2 O6 Ca4 168.65(10) . 2_655
O2 Ca2 O6 Ca4 -138.00(14) . 2_655
O4 Ca2 O6 Ca4 103.14(12) . 2_655
O1 Ca2 O6 Ca4 -110.29(11) . 2_655
P3 Ca2 O6 Ca4 141.1(2) . 2_655
P1 Ca2 O6 Ca4 -127.36(9) . 2_655
P2 Ca2 O6 Ca4 135.46(8) . 2_655
O8 Ca2 O6 Ca5 82.01(11) . 2_655
O7 Ca2 O6 Ca5 107.49(17) . 2_655
O9 Ca2 O6 Ca5 161.63(12) . 2_655
O5 Ca2 O6 Ca5 -103.10(14) . 2_655
O3 Ca2 O6 Ca5 -69.02(14) . 2_655
O2 Ca2 O6 Ca5 -15.67(10) . 2_655
O4 Ca2 O6 Ca5 -134.53(10) . 2_655
O1 Ca2 O6 Ca5 12.04(14) . 2_655
P3 Ca2 O6 Ca5 -96.59(16) . 2_655
P1 Ca2 O6 Ca5 -5.03(9) . 2_655
P2 Ca2 O6 Ca5 -102.21(9) . 2_655
O8 Ca2 O7 P2 -164.3(2) . 3_675
O9 Ca2 O7 P2 115.8(2) . 3_675
O5 Ca2 O7 P2 48.5(4) . 3_675
O3 Ca2 O7 P2 -11.8(2) . 3_675
O2 Ca2 O7 P2 -84.0(2) . 3_675
O6 Ca2 O7 P2 171.07(17) . 3_675
O4 Ca2 O7 P2 43.6(2) . 3_675
O1 Ca2 O7 P2 -78.7(2) . 3_675
P3 Ca2 O7 P2 116.6(3) . 3_675
P1 Ca2 O7 P2 -78.0(2) . 3_675
P2 Ca2 O7 P2 15.8(2) . 3_675
O8 Ca2 O7 Ca3 39.95(9) . .
O9 Ca2 O7 Ca3 -39.86(9) . .
O5 Ca2 O7 Ca3 -107.2(2) . .
O3 Ca2 O7 Ca3 -167.50(10) . .
O2 Ca2 O7 Ca3 120.28(12) . .
O6 Ca2 O7 Ca3 15.4(2) . .
O4 Ca2 O7 Ca3 -112.09(10) . .
O1 Ca2 O7 Ca3 125.63(11) . .
P3 Ca2 O7 Ca3 -39.1(4) . .
P1 Ca2 O7 Ca3 126.26(7) . .
P2 Ca2 O7 Ca3 -139.90(7) . .
O8 Ca2 O7 Ca5 -56.07(10) . 1_655
O9 Ca2 O7 Ca5 -135.88(11) . 1_655
O5 Ca2 O7 Ca5 156.82(18) . 1_655
O3 Ca2 O7 Ca5 96.48(10) . 1_655
O2 Ca2 O7 Ca5 24.27(16) . 1_655
O6 Ca2 O7 Ca5 -80.65(18) . 1_655
O4 Ca2 O7 Ca5 151.89(10) . 1_655
O1 Ca2 O7 Ca5 29.61(8) . 1_655
P3 Ca2 O7 Ca5 -135.1(3) . 1_655
P1 Ca2 O7 Ca5 30.24(9) . 1_655
P2 Ca2 O7 Ca5 124.08(8) . 1_655
O9 Ca3 O7 P2 -116.4(2) . 3_675
O8 Ca3 O7 P2 164.3(2) . 3_675
O2 Ca3 O7 P2 84.5(2) 1_545 3_675
O5 Ca3 O7 P2 -50.7(4) 1_545 3_675
O3 Ca3 O7 P2 11.3(2) 1_545 3_675
O10 Ca3 O7 P2 78.5(2) . 3_675
O11 Ca3 O7 P2 -171.02(17) . 3_675
O12 Ca3 O7 P2 -44.3(2) . 3_675
P1 Ca3 O7 P2 78.0(2) 1_545 3_675
P3 Ca3 O7 P2 -118.9(3) 1_545 3_675
P2 Ca3 O7 P2 -16.4(2) 1_545 3_675
O9 Ca3 O7 Ca2 39.66(9) . .
O8 Ca3 O7 Ca2 -39.66(9) . .
O2 Ca3 O7 Ca2 -119.48(12) 1_545 .
O5 Ca3 O7 Ca2 105.4(2) 1_545 .
O3 Ca3 O7 Ca2 167.37(10) 1_545 .
O10 Ca3 O7 Ca2 -125.45(11) . .
O11 Ca3 O7 Ca2 -15.0(2) . .
O12 Ca3 O7 Ca2 111.75(10) . .
P1 Ca3 O7 Ca2 -125.95(7) 1_545 .
P3 Ca3 O7 Ca2 37.1(4) 1_545 .
P2 Ca3 O7 Ca2 139.63(7) 1_545 .
O9 Ca3 O7 Ca5 135.80(11) . 1_655
O8 Ca3 O7 Ca5 56.48(10) . 1_655
O2 Ca3 O7 Ca5 -23.34(16) 1_545 1_655
O5 Ca3 O7 Ca5 -158.49(18) 1_545 1_655
O3 Ca3 O7 Ca5 -96.50(10) 1_545 1_655
O10 Ca3 O7 Ca5 -29.31(8) . 1_655
O11 Ca3 O7 Ca5 81.17(18) . 1_655
O12 Ca3 O7 Ca5 -152.11(10) . 1_655
P1 Ca3 O7 Ca5 -29.81(9) 1_545 1_655
P3 Ca3 O7 Ca5 133.3(3) 1_545 1_655
P2 Ca3 O7 Ca5 -124.23(8) 1_545 1_655
O7 Ca2 O8 P1 115.9(2) . 2_745
O9 Ca2 O8 P1 -164.3(2) . 2_745
O5 Ca2 O8 P1 -83.8(2) . 2_745
O3 Ca2 O8 P1 48.7(4) . 2_745
O2 Ca2 O8 P1 -11.7(2) . 2_745
O6 Ca2 O8 P1 -78.6(2) . 2_745
O4 Ca2 O8 P1 171.12(17) . 2_745
O1 Ca2 O8 P1 43.7(2) . 2_745
P3 Ca2 O8 P1 -77.9(2) . 2_745
P1 Ca2 O8 P1 15.9(2) . 2_745
P2 Ca2 O8 P1 116.5(3) . 2_745
O7 Ca2 O8 Ca3 -39.94(9) . .
O9 Ca2 O8 Ca3 39.92(9) . .
O5 Ca2 O8 Ca3 120.36(12) . .
O3 Ca2 O8 Ca3 -107.1(2) . .
O2 Ca2 O8 Ca3 -167.53(10) . .
O6 Ca2 O8 Ca3 125.62(11) . .
O4 Ca2 O8 Ca3 15.3(2) . .
O1 Ca2 O8 Ca3 -112.06(10) . .
P3 Ca2 O8 Ca3 126.29(7) . .
P1 Ca2 O8 Ca3 -139.89(7) . .
P2 Ca2 O8 Ca3 -39.3(4) . .
O7 Ca2 O8 Ca4 -135.97(11) . 2_655
O9 Ca2 O8 Ca4 -56.10(10) . 2_655
O5 Ca2 O8 Ca4 24.34(16) . 2_655
O3 Ca2 O8 Ca4 156.84(18) . 2_655
O2 Ca2 O8 Ca4 96.44(10) . 2_655
O6 Ca2 O8 Ca4 29.59(8) . 2_655
O4 Ca2 O8 Ca4 -80.70(18) . 2_655
O1 Ca2 O8 Ca4 151.92(10) . 2_655
P3 Ca2 O8 Ca4 30.27(9) . 2_655
P1 Ca2 O8 Ca4 124.09(8) . 2_655
P2 Ca2 O8 Ca4 -135.3(3) . 2_655
O9 Ca3 O8 P1 164.2(2) . 2_745
O7 Ca3 O8 P1 -116.5(2) . 2_745
O2 Ca3 O8 P1 11.3(2) 1_545 2_745
O5 Ca3 O8 P1 84.4(2) 1_545 2_745
O3 Ca3 O8 P1 -50.8(4) 1_545 2_745
O10 Ca3 O8 P1 -44.4(2) . 2_745
O11 Ca3 O8 P1 78.4(2) . 2_745
O12 Ca3 O8 P1 -170.99(17) . 2_745
P1 Ca3 O8 P1 -16.4(2) 1_545 2_745
P3 Ca3 O8 P1 77.9(2) 1_545 2_745
P2 Ca3 O8 P1 -119.2(3) 1_545 2_745
O9 Ca3 O8 Ca2 -39.72(9) . .
O7 Ca3 O8 Ca2 39.67(9) . .
O2 Ca3 O8 Ca2 167.45(10) 1_545 .
O5 Ca3 O8 Ca2 -119.48(12) 1_545 .
O3 Ca3 O8 Ca2 105.3(2) 1_545 .
O10 Ca3 O8 Ca2 111.75(10) . .
O11 Ca3 O8 Ca2 -125.46(11) . .
O12 Ca3 O8 Ca2 -14.9(2) . .
P1 Ca3 O8 Ca2 139.69(7) 1_545 .
P3 Ca3 O8 Ca2 -125.94(7) 1_545 .
P2 Ca3 O8 Ca2 36.9(4) 1_545 .
O9 Ca3 O8 Ca4 56.45(10) . 2_655
O7 Ca3 O8 Ca4 135.84(11) . 2_655
O2 Ca3 O8 Ca4 -96.38(10) 1_545 2_655
O5 Ca3 O8 Ca4 -23.31(16) 1_545 2_655
O3 Ca3 O8 Ca4 -158.48(18) 1_545 2_655
O10 Ca3 O8 Ca4 -152.08(10) . 2_655
O11 Ca3 O8 Ca4 -29.29(8) . 2_655
O12 Ca3 O8 Ca4 81.30(17) . 2_655
P1 Ca3 O8 Ca4 -124.14(8) 1_545 2_655
P3 Ca3 O8 Ca4 -29.77(9) 1_545 2_655
P2 Ca3 O8 Ca4 133.0(3) 1_545 2_655
O8 Ca2 O9 P3 116.1(2) . 2_645
O7 Ca2 O9 P3 -164.0(2) . 2_645
O5 Ca2 O9 P3 -11.5(2) . 2_645
O3 Ca2 O9 P3 -83.7(2) . 2_645
O2 Ca2 O9 P3 49.0(4) . 2_645
O6 Ca2 O9 P3 44.0(2) . 2_645
O4 Ca2 O9 P3 -78.3(2) . 2_645
O1 Ca2 O9 P3 171.26(17) . 2_645
P3 Ca2 O9 P3 16.1(2) . 2_645
P1 Ca2 O9 P3 116.9(3) . 2_645
P2 Ca2 O9 P3 -77.7(2) . 2_645
O8 Ca2 O9 Ca3 -39.99(9) . .
O7 Ca2 O9 Ca3 39.92(9) . .
O5 Ca2 O9 Ca3 -167.51(10) . .
O3 Ca2 O9 Ca3 120.23(12) . .
O2 Ca2 O9 Ca3 -107.0(2) . .
O6 Ca2 O9 Ca3 -112.06(10) . .
O4 Ca2 O9 Ca3 125.61(11) . .
O1 Ca2 O9 Ca3 15.2(2) . .
P3 Ca2 O9 Ca3 -139.90(7) . .
P1 Ca2 O9 Ca3 -39.2(4) . .
P2 Ca2 O9 Ca3 126.26(7) . .
O8 Ca2 O9 Ca1 -136.03(11) . 3_675
O7 Ca2 O9 Ca1 -56.13(10) . 3_675
O5 Ca2 O9 Ca1 96.45(10) . 3_675
O3 Ca2 O9 Ca1 24.18(15) . 3_675
O2 Ca2 O9 Ca1 156.91(18) . 3_675
O6 Ca2 O9 Ca1 151.90(10) . 3_675
O4 Ca2 O9 Ca1 29.56(8) . 3_675
O1 Ca2 O9 Ca1 -80.83(18) . 3_675
P3 Ca2 O9 Ca1 124.05(7) . 3_675
P1 Ca2 O9 Ca1 -135.2(3) . 3_675
P2 Ca2 O9 Ca1 30.22(8) . 3_675
O7 Ca3 O9 P3 164.2(2) . 2_645
O8 Ca3 O9 P3 -116.5(2) . 2_645
O2 Ca3 O9 P3 -50.7(4) 1_545 2_645
O5 Ca3 O9 P3 11.2(2) 1_545 2_645
O3 Ca3 O9 P3 84.3(2) 1_545 2_645
O10 Ca3 O9 P3 -171.09(17) . 2_645
O11 Ca3 O9 P3 -44.4(2) . 2_645
O12 Ca3 O9 P3 78.5(2) . 2_645
P1 Ca3 O9 P3 -118.9(3) 1_545 2_645
P3 Ca3 O9 P3 -16.5(2) 1_545 2_645
P2 Ca3 O9 P3 77.9(2) 1_545 2_645
O7 Ca3 O9 Ca2 -39.63(9) . .
O8 Ca3 O9 Ca2 39.69(9) . .
O2 Ca3 O9 Ca2 105.5(2) 1_545 .
O5 Ca3 O9 Ca2 167.43(10) 1_545 .
O3 Ca3 O9 Ca2 -119.50(12) 1_545 .
O10 Ca3 O9 Ca2 -14.9(2) . .
O11 Ca3 O9 Ca2 111.82(10) . .
O12 Ca3 O9 Ca2 -125.32(11) . .
P1 Ca3 O9 Ca2 37.3(4) 1_545 .
P3 Ca3 O9 Ca2 139.74(7) 1_545 .
P2 Ca3 O9 Ca2 -125.89(7) 1_545 .
O7 Ca3 O9 Ca1 56.46(10) . 3_675
O8 Ca3 O9 Ca1 135.77(11) . 3_675
O2 Ca3 O9 Ca1 -158.39(18) 1_545 3_675
O5 Ca3 O9 Ca1 -96.48(10) 1_545 3_675
O3 Ca3 O9 Ca1 -23.42(16) 1_545 3_675
O10 Ca3 O9 Ca1 81.20(18) . 3_675
O11 Ca3 O9 Ca1 -152.09(10) . 3_675
O12 Ca3 O9 Ca1 -29.23(8) . 3_675
P1 Ca3 O9 Ca1 133.4(3) 1_545 3_675
P3 Ca3 O9 Ca1 -124.18(8) 1_545 3_675
P2 Ca3 O9 Ca1 -29.81(9) 1_545 3_675
O9 Ca3 O10 P1 155.47(15) . 1_545
O7 Ca3 O10 P1 -178.96(16) . 1_545
O8 Ca3 O10 P1 102.17(15) . 1_545
O2 Ca3 O10 P1 6.81(12) 1_545 1_545
O5 Ca3 O10 P1 -27.40(18) 1_545 1_545
O3 Ca3 O10 P1 -81.26(15) 1_545 1_545
O11 Ca3 O10 P1 38.77(17) . 1_545
O12 Ca3 O10 P1 -109.52(14) . 1_545
P3 Ca3 O10 P1 6.20(16) 1_545 1_545
P2 Ca3 O10 P1 -91.98(12) 1_545 1_545
O9 Ca3 O10 Ca5 14.4(2) . 1_655
O7 Ca3 O10 Ca5 39.97(11) . 1_655
O8 Ca3 O10 Ca5 -38.89(12) . 1_655
O2 Ca3 O10 Ca5 -134.25(16) 1_545 1_655
O5 Ca3 O10 Ca5 -168.46(10) 1_545 1_655
O3 Ca3 O10 Ca5 137.68(14) 1_545 1_655
O11 Ca3 O10 Ca5 -102.29(12) . 1_655
O12 Ca3 O10 Ca5 109.42(12) . 1_655
P1 Ca3 O10 Ca5 -141.1(2) 1_545 1_655
P3 Ca3 O10 Ca5 -134.87(8) 1_545 1_655
P2 Ca3 O10 Ca5 126.96(9) 1_545 1_655
O9 Ca3 O10 Ca1 -107.96(17) . 1_545
O7 Ca3 O10 Ca1 -82.39(11) . 1_545
O8 Ca3 O10 Ca1 -161.25(12) . 1_545
O2 Ca3 O10 Ca1 103.39(14) 1_545 1_545
O5 Ca3 O10 Ca1 69.18(14) 1_545 1_545
O3 Ca3 O10 Ca1 15.32(10) 1_545 1_545
O11 Ca3 O10 Ca1 135.34(10) . 1_545
O12 Ca3 O10 Ca1 -12.94(14) . 1_545
P1 Ca3 O10 Ca1 96.58(16) 1_545 1_545
P3 Ca3 O10 Ca1 102.77(9) 1_545 1_545
P2 Ca3 O10 Ca1 4.59(9) 1_545 1_545
O9 Ca3 O11 P3 102.11(14) . 1_545
O7 Ca3 O11 P3 155.47(15) . 1_545
O8 Ca3 O11 P3 -179.01(16) . 1_545
O2 Ca3 O11 P3 -81.28(14) 1_545 1_545
O5 Ca3 O11 P3 6.79(12) 1_545 1_545
O3 Ca3 O11 P3 -27.40(18) 1_545 1_545
O10 Ca3 O11 P3 -109.47(14) . 1_545
O12 Ca3 O11 P3 38.80(16) . 1_545
P1 Ca3 O11 P3 -91.96(12) 1_545 1_545
P2 Ca3 O11 P3 6.23(16) 1_545 1_545
O9 Ca3 O11 Ca4 -38.98(12) . 2_655
O7 Ca3 O11 Ca4 14.4(2) . 2_655
O8 Ca3 O11 Ca4 39.90(11) . 2_655
O2 Ca3 O11 Ca4 137.64(14) 1_545 2_655
O5 Ca3 O11 Ca4 -134.30(15) 1_545 2_655
O3 Ca3 O11 Ca4 -168.48(10) 1_545 2_655
O10 Ca3 O11 Ca4 109.45(12) . 2_655
O12 Ca3 O11 Ca4 -102.29(12) . 2_655
P1 Ca3 O11 Ca4 126.95(9) 1_545 2_655
P3 Ca3 O11 Ca4 -141.1(2) 1_545 2_655
P2 Ca3 O11 Ca4 -134.85(8) 1_545 2_655
O9 Ca3 O11 Ca5 -161.23(12) . 2_645
O7 Ca3 O11 Ca5 -107.86(17) . 2_645
O8 Ca3 O11 Ca5 -82.35(11) . 2_645
O2 Ca3 O11 Ca5 15.38(10) 1_545 2_645
O5 Ca3 O11 Ca5 103.45(14) 1_545 2_645
O3 Ca3 O11 Ca5 69.27(14) 1_545 2_645
O10 Ca3 O11 Ca5 -12.81(14) . 2_645
O12 Ca3 O11 Ca5 135.46(10) . 2_645
P1 Ca3 O11 Ca5 4.70(9) 1_545 2_645
P3 Ca3 O11 Ca5 96.66(15) 1_545 2_645
P2 Ca3 O11 Ca5 102.89(9) 1_545 2_645
O5 Ca4 O12 P2 75.76(15) 1_545 1_545
O6 Ca4 O12 P2 164.97(15) 2_645 1_545
O11 Ca4 O12 P2 8.3(2) 2_645 1_545
O4 Ca4 O12 P2 -5.82(11) 1_545 1_545
Cl1A Ca4 O12 P2 -116.63(15) 3_565 1_545
Cl1B Ca4 O12 P2 -67.99(14) 3_565 1_545
O8 Ca4 O12 P2 169.66(13) 2_645 1_545
Cl1B Ca4 O12 P2 -56.75(14) 1_545 1_545
Cl1A Ca4 O12 P2 -129.75(15) . 1_545
P3 Ca4 O12 P2 86.95(13) 1_545 1_545
O5 Ca4 O12 Ca1 -125.21(16) 1_545 3_675
O6 Ca4 O12 Ca1 -35.99(14) 2_645 3_675
O11 Ca4 O12 Ca1 167.36(13) 2_645 3_675
O4 Ca4 O12 Ca1 153.22(19) 1_545 3_675
Cl1A Ca4 O12 Ca1 42.40(12) 3_565 3_675
Cl1B Ca4 O12 Ca1 91.04(14) 3_565 3_675
O8 Ca4 O12 Ca1 -31.3(3) 2_645 3_675
P2 Ca4 O12 Ca1 159.0(2) 1_545 3_675
Cl1B Ca4 O12 Ca1 102.29(13) 1_545 3_675
Cl1A Ca4 O12 Ca1 29.29(11) . 3_675
P3 Ca4 O12 Ca1 -114.01(13) 1_545 3_675
O5 Ca4 O12 Ca3 -15.57(10) 1_545 .
O6 Ca4 O12 Ca3 73.64(11) 2_645 .
O11 Ca4 O12 Ca3 -83.00(17) 2_645 .
O4 Ca4 O12 Ca3 -97.15(13) 1_545 .
Cl1A Ca4 O12 Ca3 152.04(11) 3_565 .
Cl1B Ca4 O12 Ca3 -159.32(8) 3_565 .
O8 Ca4 O12 Ca3 78.3(2) 2_645 .
P2 Ca4 O12 Ca3 -91.33(15) 1_545 .
Cl1B Ca4 O12 Ca3 -148.08(8) 1_545 .
Cl1A Ca4 O12 Ca3 138.92(11) . .
P3 Ca4 O12 Ca3 -4.37(8) 1_545 .
O9 Ca3 O12 P2 -178.81(16) . 1_545
O7 Ca3 O12 P2 102.24(14) . 1_545
O8 Ca3 O12 P2 155.50(15) . 1_545
O2 Ca3 O12 P2 -27.35(18) 1_545 1_545
O5 Ca3 O12 P2 -81.18(14) 1_545 1_545
O3 Ca3 O12 P2 6.83(12) 1_545 1_545
O10 Ca3 O12 P2 38.92(16) . 1_545
O11 Ca3 O12 P2 -109.35(14) . 1_545
P1 Ca3 O12 P2 6.32(16) 1_545 1_545
P3 Ca3 O12 P2 -91.85(12) 1_545 1_545
O9 Ca3 O12 Ca1 39.98(11) . 3_675
O7 Ca3 O12 Ca1 -38.98(11) . 3_675
O8 Ca3 O12 Ca1 14.3(2) . 3_675
O2 Ca3 O12 Ca1 -168.56(10) 1_545 3_675
O5 Ca3 O12 Ca1 137.61(13) 1_545 3_675
O3 Ca3 O12 Ca1 -134.39(15) 1_545 3_675
O10 Ca3 O12 Ca1 -102.29(12) . 3_675
O11 Ca3 O12 Ca1 109.43(11) . 3_675
P1 Ca3 O12 Ca1 -134.89(8) 1_545 3_675
P3 Ca3 O12 Ca1 126.93(9) 1_545 3_675
P2 Ca3 O12 Ca1 -141.21(19) 1_545 3_675
O9 Ca3 O12 Ca4 -82.33(11) . .
O7 Ca3 O12 Ca4 -161.28(12) . .
O8 Ca3 O12 Ca4 -108.01(17) . .
O2 Ca3 O12 Ca4 69.13(14) 1_545 .
O5 Ca3 O12 Ca4 15.30(10) 1_545 .
O3 Ca3 O12 Ca4 103.31(14) 1_545 .
O10 Ca3 O12 Ca4 135.40(10) . .
O11 Ca3 O12 Ca4 -12.87(14) . .
P1 Ca3 O12 Ca4 102.81(9) 1_545 .
P3 Ca3 O12 Ca4 4.63(9) 1_545 .
P2 Ca3 O12 Ca4 96.48(16) 1_545 .
Ca5 O1 P1 O10 143.2(3) 1_655 1_565
Ca1 O1 P1 O10 -8.51(16) . 1_565
Ca2 O1 P1 O10 -105.44(14) . 1_565
Ca5 O1 P1 O8 19.5(3) 1_655 2_755
Ca1 O1 P1 O8 -132.21(15) . 2_755
Ca2 O1 P1 O8 130.87(14) . 2_755
Ca5 O1 P1 O2 -102.5(3) 1_655 .
Ca1 O1 P1 O2 105.83(15) . .
Ca2 O1 P1 O2 8.91(16) . .
Ca5 O1 P1 Ca1 151.7(3) 1_655 .
Ca2 O1 P1 Ca1 -96.92(11) . .
Ca5 O1 P1 Ca3 -152.2(2) 1_655 1_565
Ca1 O1 P1 Ca3 56.11(12) . 1_565
Ca2 O1 P1 Ca3 -40.81(11) . 1_565
Ca5 O1 P1 Ca2 -111.4(3) 1_655 .
Ca1 O1 P1 Ca2 96.92(11) . .
Ca5 O1 P1 Ca5 -68.0(3) 1_655 2_655
Ca1 O1 P1 Ca5 140.26(7) . 2_655
Ca2 O1 P1 Ca5 43.34(14) . 2_655
Ca5 O1 P1 Ca4 66.7(2) 1_655 1_665
Ca1 O1 P1 Ca4 -85.04(8) . 1_665
Ca2 O1 P1 Ca4 178.04(9) . 1_665
Ca5 O2 P1 O1 122.6(2) 2_655 .
Ca3 O2 P1 O1 -103.75(17) 1_565 .
Ca2 O2 P1 O1 -10.58(19) . .
Ca5 O2 P1 O10 -122.6(2) 2_655 1_565
Ca3 O2 P1 O10 11.1(2) 1_565 1_565
Ca2 O2 P1 O10 104.26(17) . 1_565
Ca5 O2 P1 O8 -0.2(3) 2_655 2_755
Ca3 O2 P1 O8 133.49(17) 1_565 2_755
Ca2 O2 P1 O8 -133.33(17) . 2_755
Ca5 O2 P1 Ca1 -179.98(14) 2_655 .
Ca3 O2 P1 Ca1 -46.33(16) 1_565 .
Ca2 O2 P1 Ca1 46.84(16) . .
Ca5 O2 P1 Ca3 -133.6(3) 2_655 1_565
Ca2 O2 P1 Ca3 93.17(14) . 1_565
Ca5 O2 P1 Ca2 133.2(3) 2_655 .
Ca3 O2 P1 Ca2 -93.17(14) 1_565 .
Ca3 O2 P1 Ca5 133.6(3) 1_565 2_655
Ca2 O2 P1 Ca5 -133.2(3) . 2_655
Ca5 O2 P1 Ca4 -0.1(8) 2_655 1_665
Ca3 O2 P1 Ca4 133.5(6) 1_565 1_665
Ca2 O2 P1 Ca4 -133.3(6) . 1_665
O3 Ca1 P1 O1 95.06(17) . .
O12 Ca1 P1 O1 174.26(16) 3_675 .
O4 Ca1 P1 O1 15.88(16) 3_675 .
O10 Ca1 P1 O1 -169.96(19) 1_565 .
Cl1B Ca1 P1 O1 -56.86(15) 3_675 .
Cl1A Ca1 P1 O1 -112.09(15) 3_675 .
Cl1A Ca1 P1 O1 -125.41(15) 1_665 .
Cl1B Ca1 P1 O1 -45.21(15) 1_655 .
P2 Ca1 P1 O1 95.10(14) . .
O3 Ca1 P1 O10 -94.98(17) . 1_565
O12 Ca1 P1 O10 -15.78(16) 3_675 1_565
O4 Ca1 P1 O10 -174.16(16) 3_675 1_565
O1 Ca1 P1 O10 169.96(19) . 1_565
Cl1B Ca1 P1 O10 113.10(15) 3_675 1_565
Cl1A Ca1 P1 O10 57.87(15) 3_675 1_565
Cl1A Ca1 P1 O10 44.55(14) 1_665 1_565
Cl1B Ca1 P1 O10 124.75(15) 1_655 1_565
P2 Ca1 P1 O10 -94.94(14) . 1_565
O3 Ca1 P1 O8 -179.8(2) . 2_755
O12 Ca1 P1 O8 -100.6(2) 3_675 2_755
O4 Ca1 P1 O8 101.0(2) 3_675 2_755
O1 Ca1 P1 O8 85.1(2) . 2_755
O10 Ca1 P1 O8 -84.8(2) 1_565 2_755
Cl1B Ca1 P1 O8 28.3(2) 3_675 2_755
Cl1A Ca1 P1 O8 -27.0(2) 3_675 2_755
Cl1A Ca1 P1 O8 -40.3(2) 1_665 2_755
Cl1B Ca1 P1 O8 39.9(2) 1_655 2_755
P2 Ca1 P1 O8 -179.8(2) . 2_755
O3 Ca1 P1 O2 -0.06(18) . .
O12 Ca1 P1 O2 79.14(17) 3_675 .
O4 Ca1 P1 O2 -79.24(17) 3_675 .
O1 Ca1 P1 O2 -95.1(2) . .
O10 Ca1 P1 O2 94.9(2) 1_565 .
Cl1B Ca1 P1 O2 -151.98(16) 3_675 .
Cl1A Ca1 P1 O2 152.79(16) 3_675 .
Cl1A Ca1 P1 O2 139.47(16) 1_665 .
Cl1B Ca1 P1 O2 -140.33(16) 1_655 .
P2 Ca1 P1 O2 -0.02(15) . .
O3 Ca1 P1 Ca3 -32.78(9) . 1_565
O12 Ca1 P1 Ca3 46.42(8) 3_675 1_565
O4 Ca1 P1 Ca3 -111.96(8) 3_675 1_565
O1 Ca1 P1 Ca3 -127.84(14) . 1_565
O10 Ca1 P1 Ca3 62.20(14) 1_565 1_565
Cl1B Ca1 P1 Ca3 175.30(6) 3_675 1_565
Cl1A Ca1 P1 Ca3 120.07(6) 3_675 1_565
Cl1A Ca1 P1 Ca3 106.75(5) 1_665 1_565
Cl1B Ca1 P1 Ca3 -173.05(5) 1_655 1_565
P2 Ca1 P1 Ca3 -32.74(3) . 1_565
O3 Ca1 P1 Ca2 33.12(9) . .
O12 Ca1 P1 Ca2 112.32(8) 3_675 .
O4 Ca1 P1 Ca2 -46.06(8) 3_675 .
O1 Ca1 P1 Ca2 -61.94(14) . .
O10 Ca1 P1 Ca2 128.10(14) 1_565 .
Cl1B Ca1 P1 Ca2 -118.80(6) 3_675 .
Cl1A Ca1 P1 Ca2 -174.03(6) 3_675 .
Cl1A Ca1 P1 Ca2 172.65(5) 1_665 .
Cl1B Ca1 P1 Ca2 -107.15(5) 1_655 .
P2 Ca1 P1 Ca2 33.16(3) . .
O3 Ca1 P1 Ca5 -0.08(12) . 2_655
O12 Ca1 P1 Ca5 79.11(11) 3_675 2_655
O4 Ca1 P1 Ca5 -79.26(11) 3_675 2_655
O1 Ca1 P1 Ca5 -95.15(16) . 2_655
O10 Ca1 P1 Ca5 94.90(16) 1_565 2_655
Cl1B Ca1 P1 Ca5 -152.01(10) 3_675 2_655
Cl1A Ca1 P1 Ca5 152.76(9) 3_675 2_655
Cl1A Ca1 P1 Ca5 139.44(9) 1_665 2_655
Cl1B Ca1 P1 Ca5 -140.36(9) 1_655 2_655
P2 Ca1 P1 Ca5 -0.05(9) . 2_655
O3 Ca1 P1 Ca4 179.97(10) . 1_665
O12 Ca1 P1 Ca4 -100.83(8) 3_675 1_665
O4 Ca1 P1 Ca4 100.79(8) 3_675 1_665
O1 Ca1 P1 Ca4 84.91(14) . 1_665
O10 Ca1 P1 Ca4 -85.05(14) 1_565 1_665
Cl1B Ca1 P1 Ca4 28.05(6) 3_675 1_665
Cl1A Ca1 P1 Ca4 -27.18(6) 3_675 1_665
Cl1A Ca1 P1 Ca4 -40.50(5) 1_665 1_665
Cl1B Ca1 P1 Ca4 39.70(5) 1_655 1_665
P2 Ca1 P1 Ca4 -179.99(4) . 1_665
O8 Ca2 P1 O1 76.01(15) . .
O7 Ca2 P1 O1 -1.25(16) . .
O9 Ca2 P1 O1 75.2(4) . .
O5 Ca2 P1 O1 -157.32(15) . .
O3 Ca2 P1 O1 -86.85(16) . .
O2 Ca2 P1 O1 168.4(2) . .
O6 Ca2 P1 O1 146.72(15) . .
O4 Ca2 P1 O1 -87.70(16) . .
P3 Ca2 P1 O1 175.28(14) . .
P2 Ca2 P1 O1 -90.39(14) . .
O8 Ca2 P1 O10 174.45(15) . 1_565
O7 Ca2 P1 O10 97.19(15) . 1_565
O9 Ca2 P1 O10 173.7(3) . 1_565
O5 Ca2 P1 O10 -58.88(15) . 1_565
O3 Ca2 P1 O10 11.59(15) . 1_565
O2 Ca2 P1 O10 -93.2(2) . 1_565
O6 Ca2 P1 O10 -114.84(14) . 1_565
O4 Ca2 P1 O10 10.74(16) . 1_565
O1 Ca2 P1 O10 98.44(17) . 1_565
P3 Ca2 P1 O10 -86.28(13) . 1_565
P2 Ca2 P1 O10 8.05(13) . 1_565
O8 Ca2 P1 O8 -16.5(2) . 2_755
O7 Ca2 P1 O8 -93.8(2) . 2_755
O9 Ca2 P1 O8 -17.3(4) . 2_755
O5 Ca2 P1 O8 110.12(19) . 2_755
O3 Ca2 P1 O8 -179.4(2) . 2_755
O2 Ca2 P1 O8 75.8(2) . 2_755
O6 Ca2 P1 O8 54.2(2) . 2_755
O4 Ca2 P1 O8 179.75(19) . 2_755
O1 Ca2 P1 O8 -92.6(2) . 2_755
P3 Ca2 P1 O8 82.72(18) . 2_755
P2 Ca2 P1 O8 177.05(18) . 2_755
O8 Ca2 P1 O2 -92.35(18) . .
O7 Ca2 P1 O2 -169.61(18) . .
O9 Ca2 P1 O2 -93.1(4) . .
O5 Ca2 P1 O2 34.32(18) . .
O3 Ca2 P1 O2 104.79(18) . .
O6 Ca2 P1 O2 -21.64(18) . .
O4 Ca2 P1 O2 103.94(18) . .
O1 Ca2 P1 O2 -168.4(2) . .
P3 Ca2 P1 O2 6.92(16) . .
P2 Ca2 P1 O2 101.25(17) . .
O8 Ca2 P1 Ca1 131.17(8) . .
O7 Ca2 P1 Ca1 53.91(8) . .
O9 Ca2 P1 Ca1 130.4(3) . .
O5 Ca2 P1 Ca1 -102.16(8) . .
O3 Ca2 P1 Ca1 -31.69(8) . .
O2 Ca2 P1 Ca1 -136.48(17) . .
O6 Ca2 P1 Ca1 -158.12(7) . .
O4 Ca2 P1 Ca1 -32.54(8) . .
O1 Ca2 P1 Ca1 55.16(14) . .
P3 Ca2 P1 Ca1 -129.56(3) . .
P2 Ca2 P1 Ca1 -35.23(3) . .
O8 Ca2 P1 Ca3 -146.45(8) . 1_565
O7 Ca2 P1 Ca3 136.28(8) . 1_565
O9 Ca2 P1 Ca3 -147.2(3) . 1_565
O5 Ca2 P1 Ca3 -19.78(7) . 1_565
O3 Ca2 P1 Ca3 50.68(8) . 1_565
O2 Ca2 P1 Ca3 -54.10(16) . 1_565
O6 Ca2 P1 Ca3 -75.74(7) . 1_565
O4 Ca2 P1 Ca3 49.84(8) . 1_565
O1 Ca2 P1 Ca3 137.54(14) . 1_565
P3 Ca2 P1 Ca3 -47.18(3) . 1_565
P2 Ca2 P1 Ca3 47.15(3) . 1_565
O8 Ca2 P1 Ca5 -66.85(8) . 2_655
O7 Ca2 P1 Ca5 -144.11(8) . 2_655
O9 Ca2 P1 Ca5 -67.6(3) . 2_655
O5 Ca2 P1 Ca5 59.82(7) . 2_655
O3 Ca2 P1 Ca5 130.29(8) . 2_655
O2 Ca2 P1 Ca5 25.51(16) . 2_655
O6 Ca2 P1 Ca5 3.87(7) . 2_655
O4 Ca2 P1 Ca5 129.45(8) . 2_655
O1 Ca2 P1 Ca5 -142.85(14) . 2_655
P3 Ca2 P1 Ca5 32.42(3) . 2_655
P2 Ca2 P1 Ca5 126.76(3) . 2_655
O8 Ca2 P1 Ca4 72.96(9) . 1_665
O7 Ca2 P1 Ca4 -4.31(10) . 1_665
O9 Ca2 P1 Ca4 72.2(3) . 1_665
O5 Ca2 P1 Ca4 -160.37(9) . 1_665
O3 Ca2 P1 Ca4 -89.91(10) . 1_665
O2 Ca2 P1 Ca4 165.31(18) . 1_665
O6 Ca2 P1 Ca4 143.67(8) . 1_665
O4 Ca2 P1 Ca4 -90.75(10) . 1_665
O1 Ca2 P1 Ca4 -3.05(14) . 1_665
P3 Ca2 P1 Ca4 172.23(6) . 1_665
P2 Ca2 P1 Ca4 -93.44(6) . 1_665
Ca1 O4 P2 O12 142.9(3) 3_675 1_565
Ca4 O4 P2 O12 -8.61(16) 1_565 1_565
Ca2 O4 P2 O12 -105.57(14) . 1_565
Ca1 O4 P2 O7 19.2(3) 3_675 3_675
Ca4 O4 P2 O7 -132.30(15) 1_565 3_675
Ca2 O4 P2 O7 130.74(14) . 3_675
Ca1 O4 P2 O3 -102.5(3) 3_675 .
Ca4 O4 P2 O3 105.97(15) 1_565 .
Ca2 O4 P2 O3 9.01(16) . .
Ca1 O4 P2 Ca4 151.5(3) 3_675 1_565
Ca2 O4 P2 Ca4 -96.96(11) . 1_565
Ca1 O4 P2 Ca3 -152.2(2) 3_675 1_565
Ca4 O4 P2 Ca3 56.24(12) 1_565 1_565
Ca2 O4 P2 Ca3 -40.72(11) . 1_565
Ca1 O4 P2 Ca2 -111.5(3) 3_675 .
Ca4 O4 P2 Ca2 96.96(11) 1_565 .
Ca1 O4 P2 Ca1 -68.1(3) 3_675 .
Ca4 O4 P2 Ca1 140.32(7) 1_565 .
Ca2 O4 P2 Ca1 43.36(13) . .
Ca1 O4 P2 Ca5 66.5(2) 3_675 3_575
Ca4 O4 P2 Ca5 -85.01(9) 1_565 3_575
Ca2 O4 P2 Ca5 178.03(9) . 3_575
Ca1 O3 P2 O12 -122.4(2) . 1_565
Ca3 O3 P2 O12 11.13(19) 1_565 1_565
Ca2 O3 P2 O12 104.32(17) . 1_565
Ca1 O3 P2 O4 122.6(2) . .
Ca3 O3 P2 O4 -103.87(17) 1_565 .
Ca2 O3 P2 O4 -10.69(19) . .
Ca1 O3 P2 O7 0.3(3) . 3_675
Ca3 O3 P2 O7 133.82(17) 1_565 3_675
Ca2 O3 P2 O7 -133.00(17) . 3_675
Ca1 O3 P2 Ca4 -179.98(14) . 1_565
Ca3 O3 P2 Ca4 -46.45(16) 1_565 1_565
Ca2 O3 P2 Ca4 46.73(16) . 1_565
Ca1 O3 P2 Ca3 -133.5(3) . 1_565
Ca2 O3 P2 Ca3 93.18(14) . 1_565
Ca1 O3 P2 Ca2 133.3(3) . .
Ca3 O3 P2 Ca2 -93.18(14) 1_565 .
Ca3 O3 P2 Ca1 133.5(3) 1_565 .
Ca2 O3 P2 Ca1 -133.3(3) . .
Ca1 O3 P2 Ca5 0.6(8) . 3_575
Ca3 O3 P2 Ca5 134.2(6) 1_565 3_575
Ca2 O3 P2 Ca5 -132.7(6) . 3_575
O8 Ca2 P2 O12 173.8(3) . 1_565
O7 Ca2 P2 O12 174.41(15) . 1_565
O9 Ca2 P2 O12 97.18(15) . 1_565
O5 Ca2 P2 O12 11.52(15) . 1_565
O3 Ca2 P2 O12 -93.3(2) . 1_565
O2 Ca2 P2 O12 -58.85(15) . 1_565
O6 Ca2 P2 O12 10.72(16) . 1_565
O4 Ca2 P2 O12 98.48(18) . 1_565
O1 Ca2 P2 O12 -114.81(15) . 1_565
P3 Ca2 P2 O12 8.03(13) . 1_565
P1 Ca2 P2 O12 -86.29(13) . 1_565
O8 Ca2 P2 O4 75.3(4) . .
O7 Ca2 P2 O4 75.93(15) . .
O9 Ca2 P2 O4 -1.30(15) . .
O5 Ca2 P2 O4 -86.96(15) . .
O3 Ca2 P2 O4 168.2(2) . .
O2 Ca2 P2 O4 -157.33(15) . .
O6 Ca2 P2 O4 -87.76(16) . .
O1 Ca2 P2 O4 146.71(15) . .
P3 Ca2 P2 O4 -90.45(13) . .
P1 Ca2 P2 O4 175.23(14) . .
O8 Ca2 P2 O7 -16.8(4) . 3_675
O7 Ca2 P2 O7 -16.2(2) . 3_675
O9 Ca2 P2 O7 -93.4(2) . 3_675
O5 Ca2 P2 O7 -179.1(2) . 3_675
O3 Ca2 P2 O7 76.1(2) . 3_675
O2 Ca2 P2 O7 110.54(19) . 3_675
O6 Ca2 P2 O7 -179.89(19) . 3_675
O4 Ca2 P2 O7 -92.1(2) . 3_675
O1 Ca2 P2 O7 54.6(2) . 3_675
P3 Ca2 P2 O7 177.42(18) . 3_675
P1 Ca2 P2 O7 83.10(18) . 3_675
O8 Ca2 P2 O3 -92.9(4) . .
O7 Ca2 P2 O3 -92.28(18) . .
O9 Ca2 P2 O3 -169.51(18) . .
O5 Ca2 P2 O3 104.83(18) . .
O2 Ca2 P2 O3 34.46(18) . .
O6 Ca2 P2 O3 104.02(18) . .
O4 Ca2 P2 O3 -168.2(2) . .
O1 Ca2 P2 O3 -21.51(17) . .
P3 Ca2 P2 O3 101.34(16) . .
P1 Ca2 P2 O3 7.01(16) . .
O8 Ca2 P2 Ca4 130.5(3) . 1_565
O7 Ca2 P2 Ca4 131.13(8) . 1_565
O9 Ca2 P2 Ca4 53.90(8) . 1_565
O5 Ca2 P2 Ca4 -31.77(8) . 1_565
O3 Ca2 P2 Ca4 -136.59(17) . 1_565
O2 Ca2 P2 Ca4 -102.14(7) . 1_565
O6 Ca2 P2 Ca4 -32.57(8) . 1_565
O4 Ca2 P2 Ca4 55.19(13) . 1_565
O1 Ca2 P2 Ca4 -158.10(7) . 1_565
P3 Ca2 P2 Ca4 -35.25(3) . 1_565
P1 Ca2 P2 Ca4 -129.58(3) . 1_565
O8 Ca2 P2 Ca3 -147.1(3) . 1_565
O7 Ca2 P2 Ca3 -146.44(8) . 1_565
O9 Ca2 P2 Ca3 136.33(8) . 1_565
O5 Ca2 P2 Ca3 50.67(8) . 1_565
O3 Ca2 P2 Ca3 -54.16(16) . 1_565
O2 Ca2 P2 Ca3 -19.70(7) . 1_565
O6 Ca2 P2 Ca3 49.86(8) . 1_565
O4 Ca2 P2 Ca3 137.63(14) . 1_565
O1 Ca2 P2 Ca3 -75.66(7) . 1_565
P3 Ca2 P2 Ca3 47.18(3) . 1_565
P1 Ca2 P2 Ca3 -47.15(3) . 1_565
O8 Ca2 P2 Ca1 -67.5(3) . .
O7 Ca2 P2 Ca1 -66.83(8) . .
O9 Ca2 P2 Ca1 -144.06(8) . .
O5 Ca2 P2 Ca1 130.27(9) . .
O3 Ca2 P2 Ca1 25.45(16) . .
O2 Ca2 P2 Ca1 59.90(7) . .
O6 Ca2 P2 Ca1 129.47(8) . .
O4 Ca2 P2 Ca1 -142.77(14) . .
O1 Ca2 P2 Ca1 3.94(7) . .
P3 Ca2 P2 Ca1 126.78(3) . .
P1 Ca2 P2 Ca1 32.46(3) . .
O8 Ca2 P2 Ca5 72.2(3) . 3_575
O7 Ca2 P2 Ca5 72.88(9) . 3_575
O9 Ca2 P2 Ca5 -4.35(10) . 3_575
O5 Ca2 P2 Ca5 -90.02(10) . 3_575
O3 Ca2 P2 Ca5 165.16(18) . 3_575
O2 Ca2 P2 Ca5 -160.39(8) . 3_575
O6 Ca2 P2 Ca5 -90.82(10) . 3_575
O4 Ca2 P2 Ca5 -3.06(13) . 3_575
O1 Ca2 P2 Ca5 143.65(8) . 3_575
P3 Ca2 P2 Ca5 -93.50(6) . 3_575
P1 Ca2 P2 Ca5 172.17(5) . 3_575
O3 Ca1 P2 O12 72.4(3) . 1_565
O12 Ca1 P2 O12 -38.3(2) 3_675 1_565
O4 Ca1 P2 O12 -177.05(17) 3_675 1_565
O1 Ca1 P2 O12 101.76(16) . 1_565
O10 Ca1 P2 O12 42.84(16) 1_565 1_565
Cl1B Ca1 P2 O12 156.99(18) 3_675 1_565
Cl1A Ca1 P2 O12 -12.9(2) 3_675 1_565
O9 Ca1 P2 O12 -107.70(16) 3_675 1_565
P1 Ca1 P2 O12 72.32(15) . 1_565
Cl1A Ca1 P2 O12 -14.40(17) 1_665 1_565
Cl1B Ca1 P2 O12 159.34(16) 1_655 1_565
O3 Ca1 P2 O4 -72.1(3) . .
O12 Ca1 P2 O4 177.16(17) 3_675 .
O4 Ca1 P2 O4 38.4(2) 3_675 .
O1 Ca1 P2 O4 -42.76(16) . .
O10 Ca1 P2 O4 -101.68(16) 1_565 .
Cl1B Ca1 P2 O4 12.5(2) 3_675 .
Cl1A Ca1 P2 O4 -157.38(18) 3_675 .
O9 Ca1 P2 O4 107.78(16) 3_675 .
P1 Ca1 P2 O4 -72.19(15) . .
Cl1A Ca1 P2 O4 -158.92(16) 1_665 .
Cl1B Ca1 P2 O4 14.83(17) 1_655 .
O3 Ca1 P2 O7 -179.7(3) . 3_675
O12 Ca1 P2 O7 69.54(16) 3_675 3_675
O4 Ca1 P2 O7 -69.18(16) 3_675 3_675
O1 Ca1 P2 O7 -150.37(16) . 3_675
O10 Ca1 P2 O7 150.71(16) 1_565 3_675
Cl1B Ca1 P2 O7 -95.13(19) 3_675 3_675
Cl1A Ca1 P2 O7 95.01(19) 3_675 3_675
O9 Ca1 P2 O7 0.17(16) 3_675 3_675
P1 Ca1 P2 O7 -179.81(14) . 3_675
Cl1A Ca1 P2 O7 93.47(16) 1_665 3_675
Cl1B Ca1 P2 O7 -92.79(16) 1_655 3_675
O12 Ca1 P2 O3 -110.7(2) 3_675 .
O4 Ca1 P2 O3 110.5(2) 3_675 .
O1 Ca1 P2 O3 29.3(2) . .
O10 Ca1 P2 O3 -29.6(2) 1_565 .
Cl1B Ca1 P2 O3 84.6(3) 3_675 .
Cl1A Ca1 P2 O3 -85.3(3) 3_675 .
O9 Ca1 P2 O3 179.9(2) 3_675 .
P1 Ca1 P2 O3 -0.1(2) . .
Cl1A Ca1 P2 O3 -86.8(2) 1_665 .
Cl1B Ca1 P2 O3 86.9(2) 1_655 .
O3 Ca1 P2 Ca4 0.0(2) . 1_565
O12 Ca1 P2 Ca4 -110.70(11) 3_675 1_565
O4 Ca1 P2 Ca4 110.58(11) 3_675 1_565
O1 Ca1 P2 Ca4 29.39(11) . 1_565
O10 Ca1 P2 Ca4 -29.54(11) 1_565 1_565
Cl1B Ca1 P2 Ca4 84.62(15) 3_675 1_565
Cl1A Ca1 P2 Ca4 -85.23(15) 3_675 1_565
O9 Ca1 P2 Ca4 179.93(10) 3_675 1_565
P1 Ca1 P2 Ca4 -0.05(9) . 1_565
Cl1A Ca1 P2 Ca4 -86.78(11) 1_665 1_565
Cl1B Ca1 P2 Ca4 86.97(11) 1_655 1_565
O3 Ca1 P2 Ca3 33.5(2) . 1_565
O12 Ca1 P2 Ca3 -77.25(8) 3_675 1_565
O4 Ca1 P2 Ca3 144.03(8) 3_675 1_565
O1 Ca1 P2 Ca3 62.83(8) . 1_565
O10 Ca1 P2 Ca3 3.91(8) 1_565 1_565
Cl1B Ca1 P2 Ca3 118.07(13) 3_675 1_565
Cl1A Ca1 P2 Ca3 -51.79(13) 3_675 1_565
O9 Ca1 P2 Ca3 -146.63(7) 3_675 1_565
P1 Ca1 P2 Ca3 33.40(3) . 1_565
Cl1A Ca1 P2 Ca3 -53.33(8) 1_665 1_565
Cl1B Ca1 P2 Ca3 120.42(8) 1_655 1_565
O3 Ca1 P2 Ca2 -33.7(2) . .
O12 Ca1 P2 Ca2 -144.47(8) 3_675 .
O4 Ca1 P2 Ca2 76.81(8) 3_675 .
O1 Ca1 P2 Ca2 -4.38(8) . .
O10 Ca1 P2 Ca2 -63.30(8) 1_565 .
Cl1B Ca1 P2 Ca2 50.86(13) 3_675 .
Cl1A Ca1 P2 Ca2 -119.00(13) 3_675 .
O9 Ca1 P2 Ca2 146.16(7) 3_675 .
P1 Ca1 P2 Ca2 -33.82(3) . .
Cl1A Ca1 P2 Ca2 -120.54(8) 1_665 .
Cl1B Ca1 P2 Ca2 53.20(9) 1_655 .
O3 Ca1 P2 Ca5 -179.8(2) . 3_575
O12 Ca1 P2 Ca5 69.45(9) 3_675 3_575
O4 Ca1 P2 Ca5 -69.27(9) 3_675 3_575
O1 Ca1 P2 Ca5 -150.46(9) . 3_575
O10 Ca1 P2 Ca5 150.62(9) 1_565 3_575
Cl1B Ca1 P2 Ca5 -95.23(14) 3_675 3_575
Cl1A Ca1 P2 Ca5 94.92(14) 3_675 3_575
O9 Ca1 P2 Ca5 0.08(8) 3_675 3_575
P1 Ca1 P2 Ca5 -179.90(5) . 3_575
Cl1A Ca1 P2 Ca5 93.38(9) 1_665 3_575
Cl1B Ca1 P2 Ca5 -92.88(9) 1_655 3_575
Ca4 O6 P3 O11 142.9(3) 2_655 1_565
Ca5 O6 P3 O11 -8.43(16) 2_655 1_565
Ca2 O6 P3 O11 -105.46(14) . 1_565
Ca4 O6 P3 O9 19.0(3) 2_655 2_655
Ca5 O6 P3 O9 -132.26(15) 2_655 2_655
Ca2 O6 P3 O9 130.71(14) . 2_655
Ca4 O6 P3 O5 -102.8(3) 2_655 .
Ca5 O6 P3 O5 105.95(15) 2_655 .
Ca2 O6 P3 O5 8.93(16) . .
Ca4 O6 P3 Ca5 151.3(3) 2_655 2_655
Ca2 O6 P3 Ca5 -97.03(11) . 2_655
Ca4 O6 P3 Ca3 -152.4(2) 2_655 1_565
Ca5 O6 P3 Ca3 56.27(12) 2_655 1_565
Ca2 O6 P3 Ca3 -40.76(11) . 1_565
Ca4 O6 P3 Ca2 -111.7(3) 2_655 .
Ca5 O6 P3 Ca2 97.03(11) 2_655 .
Ca4 O6 P3 Ca4 -68.4(3) 2_655 1_565
Ca5 O6 P3 Ca4 140.35(7) 2_655 1_565
Ca2 O6 P3 Ca4 43.32(13) . 1_565
Ca4 O6 P3 Ca1 66.4(2) 2_655 4_586
Ca5 O6 P3 Ca1 -84.89(8) 2_655 4_586
Ca2 O6 P3 Ca1 178.09(9) . 4_586
Ca4 O5 P3 O11 -122.6(2) 1_565 1_565
Ca3 O5 P3 O11 11.06(19) 1_565 1_565
Ca2 O5 P3 O11 104.28(17) . 1_565
Ca4 O5 P3 O6 122.6(2) 1_565 .
Ca3 O5 P3 O6 -103.81(17) 1_565 .
Ca2 O5 P3 O6 -10.59(19) . .
Ca4 O5 P3 O9 0.0(3) 1_565 2_655
Ca3 O5 P3 O9 133.60(17) 1_565 2_655
Ca2 O5 P3 O9 -133.18(17) . 2_655
Ca4 O5 P3 Ca5 -179.96(14) 1_565 2_655
Ca3 O5 P3 Ca5 -46.32(16) 1_565 2_655
Ca2 O5 P3 Ca5 46.91(16) . 2_655
Ca4 O5 P3 Ca3 -133.6(3) 1_565 1_565
Ca2 O5 P3 Ca3 93.22(14) . 1_565
Ca4 O5 P3 Ca2 133.1(3) 1_565 .
Ca3 O5 P3 Ca2 -93.22(14) 1_565 .
Ca3 O5 P3 Ca4 133.6(3) 1_565 1_565
Ca2 O5 P3 Ca4 -133.1(3) . 1_565
Ca4 O5 P3 Ca1 -0.2(8) 1_565 4_586
Ca3 O5 P3 Ca1 133.5(6) 1_565 4_586
Ca2 O5 P3 Ca1 -133.3(6) . 4_586
O8 Ca2 P3 O11 97.10(15) . 1_565
O7 Ca2 P3 O11 173.6(4) . 1_565
O9 Ca2 P3 O11 174.30(15) . 1_565
O5 Ca2 P3 O11 -93.2(2) . 1_565
O3 Ca2 P3 O11 -58.92(15) . 1_565
O2 Ca2 P3 O11 11.52(15) . 1_565
O6 Ca2 P3 O11 98.45(18) . 1_565
O4 Ca2 P3 O11 -114.82(15) . 1_565
O1 Ca2 P3 O11 10.69(16) . 1_565
P1 Ca2 P3 O11 8.03(14) . 1_565
P2 Ca2 P3 O11 -86.31(13) . 1_565
O8 Ca2 P3 O6 -1.34(16) . .
O7 Ca2 P3 O6 75.1(4) . .
O9 Ca2 P3 O6 75.85(15) . .
O5 Ca2 P3 O6 168.3(2) . .
O3 Ca2 P3 O6 -157.36(15) . .
O2 Ca2 P3 O6 -86.92(16) . .
O4 Ca2 P3 O6 146.73(15) . .
O1 Ca2 P3 O6 -87.76(16) . .
P1 Ca2 P3 O6 -90.42(14) . .
P2 Ca2 P3 O6 175.25(14) . .
O8 Ca2 P3 O9 -93.8(2) . 2_655
O7 Ca2 P3 O9 -17.3(4) . 2_655
O9 Ca2 P3 O9 -16.6(2) . 2_655
O5 Ca2 P3 O9 75.9(2) . 2_655
O3 Ca2 P3 O9 110.17(19) . 2_655
O2 Ca2 P3 O9 -179.4(2) . 2_655
O6 Ca2 P3 O9 -92.5(2) . 2_655
O4 Ca2 P3 O9 54.3(2) . 2_655
O1 Ca2 P3 O9 179.77(19) . 2_655
P1 Ca2 P3 O9 177.11(18) . 2_655
P2 Ca2 P3 O9 82.78(18) . 2_655
O8 Ca2 P3 O5 -169.67(18) . .
O7 Ca2 P3 O5 -93.2(4) . .
O9 Ca2 P3 O5 -92.48(18) . .
O3 Ca2 P3 O5 34.31(18) . .
O2 Ca2 P3 O5 104.75(18) . .
O6 Ca2 P3 O5 -168.3(2) . .
O4 Ca2 P3 O5 -21.60(18) . .
O1 Ca2 P3 O5 103.91(18) . .
P1 Ca2 P3 O5 101.25(16) . .
P2 Ca2 P3 O5 6.92(16) . .
O8 Ca2 P3 Ca5 53.88(8) . 2_655
O7 Ca2 P3 Ca5 130.3(3) . 2_655
O9 Ca2 P3 Ca5 131.07(8) . 2_655
O5 Ca2 P3 Ca5 -136.45(17) . 2_655
O3 Ca2 P3 Ca5 -102.14(8) . 2_655
O2 Ca2 P3 Ca5 -31.70(8) . 2_655
O6 Ca2 P3 Ca5 55.22(13) . 2_655
O4 Ca2 P3 Ca5 -158.05(7) . 2_655
O1 Ca2 P3 Ca5 -32.54(9) . 2_655
P1 Ca2 P3 Ca5 -35.20(4) . 2_655
P2 Ca2 P3 Ca5 -129.54(4) . 2_655
O8 Ca2 P3 Ca3 136.25(8) . 1_565
O7 Ca2 P3 Ca3 -147.3(3) . 1_565
O9 Ca2 P3 Ca3 -146.56(8) . 1_565
O5 Ca2 P3 Ca3 -54.08(16) . 1_565
O3 Ca2 P3 Ca3 -19.78(7) . 1_565
O2 Ca2 P3 Ca3 50.66(8) . 1_565
O6 Ca2 P3 Ca3 137.59(14) . 1_565
O4 Ca2 P3 Ca3 -75.68(7) . 1_565
O1 Ca2 P3 Ca3 49.83(8) . 1_565
P1 Ca2 P3 Ca3 47.17(3) . 1_565
P2 Ca2 P3 Ca3 -47.17(3) . 1_565
O8 Ca2 P3 Ca4 -144.15(8) . 1_565
O7 Ca2 P3 Ca4 -67.7(3) . 1_565
O9 Ca2 P3 Ca4 -66.95(8) . 1_565
O5 Ca2 P3 Ca4 25.52(16) . 1_565
O3 Ca2 P3 Ca4 59.83(7) . 1_565
O2 Ca2 P3 Ca4 130.27(9) . 1_565
O6 Ca2 P3 Ca4 -142.81(14) . 1_565
O4 Ca2 P3 Ca4 3.93(7) . 1_565
O1 Ca2 P3 Ca4 129.44(8) . 1_565
P1 Ca2 P3 Ca4 126.78(3) . 1_565
P2 Ca2 P3 Ca4 32.44(3) . 1_565
O8 Ca2 P3 Ca1 -4.32(10) . 4_586
O7 Ca2 P3 Ca1 72.2(3) . 4_586
O9 Ca2 P3 Ca1 72.88(9) . 4_586
O5 Ca2 P3 Ca1 165.35(18) . 4_586
O3 Ca2 P3 Ca1 -160.34(9) . 4_586
O2 Ca2 P3 Ca1 -89.90(10) . 4_586
O6 Ca2 P3 Ca1 -2.98(13) . 4_586
O4 Ca2 P3 Ca1 143.76(8) . 4_586
O1 Ca2 P3 Ca1 -90.73(10) . 4_586
P1 Ca2 P3 Ca1 -93.39(6) . 4_586
P2 Ca2 P3 Ca1 172.27(5) . 4_586
O2 Ca5 Cl1A Cl1A 42.3(5) 2_645 3_565
O1 Ca5 Cl1A Cl1A -157.5(4) 1_455 3_565
O10 Ca5 Cl1A Cl1A -23.1(4) 1_455 3_565
O11 Ca5 Cl1A Cl1A 116.9(4) 2_655 3_565
O6 Ca5 Cl1A Cl1A 63.5(4) 2_645 3_565
Cl1B Ca5 Cl1A Cl1A 176.6(5) . 3_565
O7 Ca5 Cl1A Cl1A -88.0(4) 1_455 3_565
P3 Ca5 Cl1A Cl1A 89.6(4) 2_645 3_565
Cl1B Ca5 Cl1A Cl1A 177.3(4) 3_575 3_565
P1 Ca5 Cl1A Cl1A 2.1(5) 2_645 3_565
O2 Ca5 Cl1A Ca4 174.03(14) 2_645 3_565
O1 Ca5 Cl1A Ca4 -25.75(14) 1_455 3_565
O10 Ca5 Cl1A Ca4 108.60(10) 1_455 3_565
O11 Ca5 Cl1A Ca4 -111.42(10) 2_655 3_565
O6 Ca5 Cl1A Ca4 -164.73(11) 2_645 3_565
Cl1B Ca5 Cl1A Ca4 -51.73(8) . 3_565
O7 Ca5 Cl1A Ca4 43.76(10) 1_455 3_565
P3 Ca5 Cl1A Ca4 -138.63(7) 2_645 3_565
Cl1B Ca5 Cl1A Ca4 -50.97(8) 3_575 3_565
Cl1A Ca5 Cl1A Ca4 131.7(5) 3_565 3_565
P1 Ca5 Cl1A Ca4 133.87(10) 2_645 3_565
O2 Ca5 Cl1A Ca1 -83.19(18) 2_645 3_675
O1 Ca5 Cl1A Ca1 77.03(13) 1_455 3_675
O10 Ca5 Cl1A Ca1 -148.62(11) 1_455 3_675
O11 Ca5 Cl1A Ca1 -8.64(10) 2_655 3_675
O6 Ca5 Cl1A Ca1 -61.95(10) 2_645 3_675
Cl1B Ca5 Cl1A Ca1 51.06(8) . 3_675
O7 Ca5 Cl1A Ca1 146.54(9) 1_455 3_675
P3 Ca5 Cl1A Ca1 -35.85(7) 2_645 3_675
Cl1B Ca5 Cl1A Ca1 51.81(8) 3_575 3_675
Cl1A Ca5 Cl1A Ca1 -125.5(5) 3_565 3_675
P1 Ca5 Cl1A Ca1 -123.35(11) 2_645 3_675
O2 Ca5 Cl1A Ca1 86.60(17) 2_645 1_445
O1 Ca5 Cl1A Ca1 -113.19(11) 1_455 1_445
O10 Ca5 Cl1A Ca1 21.16(9) 1_455 1_445
O11 Ca5 Cl1A Ca1 161.14(8) 2_655 1_445
O6 Ca5 Cl1A Ca1 107.84(9) 2_645 1_445
Cl1B Ca5 Cl1A Ca1 -139.16(11) . 1_445
O7 Ca5 Cl1A Ca1 -43.67(8) 1_455 1_445
P3 Ca5 Cl1A Ca1 133.94(5) 2_645 1_445
Cl1B Ca5 Cl1A Ca1 -138.41(7) 3_575 1_445
Cl1A Ca5 Cl1A Ca1 44.3(4) 3_565 1_445
P1 Ca5 Cl1A Ca1 46.44(15) 2_645 1_445
O2 Ca5 Cl1A Ca4 3.33(18) 2_645 .
O1 Ca5 Cl1A Ca4 163.54(10) 1_455 .
O10 Ca5 Cl1A Ca4 -62.11(9) 1_455 .
O11 Ca5 Cl1A Ca4 77.87(9) 2_655 .
O6 Ca5 Cl1A Ca4 24.57(8) 2_645 .
Cl1B Ca5 Cl1A Ca4 137.57(11) . .
O7 Ca5 Cl1A Ca4 -126.94(8) 1_455 .
P3 Ca5 Cl1A Ca4 50.66(5) 2_645 .
Cl1B Ca5 Cl1A Ca4 138.32(7) 3_575 .
Cl1A Ca5 Cl1A Ca4 -39.0(4) 3_565 .
P1 Ca5 Cl1A Ca4 -36.83(15) 2_645 .
O2 Ca5 Cl1A Ca5 42.3(5) 2_645 3_565
O1 Ca5 Cl1A Ca5 -157.5(4) 1_455 3_565
O10 Ca5 Cl1A Ca5 -23.1(4) 1_455 3_565
O11 Ca5 Cl1A Ca5 116.9(4) 2_655 3_565
O6 Ca5 Cl1A Ca5 63.5(4) 2_645 3_565
Cl1B Ca5 Cl1A Ca5 176.6(5) . 3_565
O7 Ca5 Cl1A Ca5 -88.0(4) 1_455 3_565
P3 Ca5 Cl1A Ca5 89.6(4) 2_645 3_565
Cl1B Ca5 Cl1A Ca5 177.3(4) 3_575 3_565
Cl1A Ca5 Cl1A Ca5 0 3_565 3_565
P1 Ca5 Cl1A Ca5 2.1(5) 2_645 3_565
O5 Ca4 Cl1A Cl1A 140.3(4) 1_545 3_565
O6 Ca4 Cl1A Cl1A -162.2(4) 2_645 3_565
O11 Ca4 Cl1A Cl1A -35.0(5) 2_645 3_565
O4 Ca4 Cl1A Cl1A 58.1(4) 1_545 3_565
O12 Ca4 Cl1A Cl1A 104.8(4) . 3_565
Cl1B Ca4 Cl1A Cl1A -4.3(4) 3_565 3_565
O8 Ca4 Cl1A Cl1A -100.9(4) 2_645 3_565
P2 Ca4 Cl1A Cl1A 82.5(4) 1_545 3_565
Cl1B Ca4 Cl1A Cl1A -3.5(4) 1_545 3_565
P3 Ca4 Cl1A Cl1A 172.4(4) 1_545 3_565
O5 Ca4 Cl1A Ca5 -85.74(13) 1_545 .
O6 Ca4 Cl1A Ca5 -28.20(9) 2_645 .
O11 Ca4 Cl1A Ca5 98.95(14) 2_645 .
O4 Ca4 Cl1A Ca5 -167.92(9) 1_545 .
O12 Ca4 Cl1A Ca5 -121.26(10) . .
Cl1A Ca4 Cl1A Ca5 134.0(4) 3_565 .
Cl1B Ca4 Cl1A Ca5 129.66(8) 3_565 .
O8 Ca4 Cl1A Ca5 33.10(9) 2_645 .
P2 Ca4 Cl1A Ca5 -143.53(6) 1_545 .
Cl1B Ca4 Cl1A Ca5 130.48(8) 1_545 .
P3 Ca4 Cl1A Ca5 -53.57(10) 1_545 .
O5 Ca4 Cl1A Ca4 140.3(4) 1_545 3_565
O6 Ca4 Cl1A Ca4 -162.2(4) 2_645 3_565
O11 Ca4 Cl1A Ca4 -35.0(5) 2_645 3_565
O4 Ca4 Cl1A Ca4 58.1(4) 1_545 3_565
O12 Ca4 Cl1A Ca4 104.8(4) . 3_565
Cl1A Ca4 Cl1A Ca4 0 3_565 3_565
Cl1B Ca4 Cl1A Ca4 -4.3(4) 3_565 3_565
O8 Ca4 Cl1A Ca4 -100.9(4) 2_645 3_565
P2 Ca4 Cl1A Ca4 82.5(4) 1_545 3_565
Cl1B Ca4 Cl1A Ca4 -3.5(4) 1_545 3_565
P3 Ca4 Cl1A Ca4 172.4(4) 1_545 3_565
O5 Ca4 Cl1A Ca1 14.87(14) 1_545 3_675
O6 Ca4 Cl1A Ca1 72.41(10) 2_645 3_675
O11 Ca4 Cl1A Ca1 -160.44(12) 2_645 3_675
O4 Ca4 Cl1A Ca1 -67.31(9) 1_545 3_675
O12 Ca4 Cl1A Ca1 -20.65(8) . 3_675
Cl1A Ca4 Cl1A Ca1 -125.4(4) 3_565 3_675
Cl1B Ca4 Cl1A Ca1 -129.73(7) 3_565 3_675
O8 Ca4 Cl1A Ca1 133.71(8) 2_645 3_675
P2 Ca4 Cl1A Ca1 -42.92(5) 1_545 3_675
Cl1B Ca4 Cl1A Ca1 -128.91(8) 1_545 3_675
P3 Ca4 Cl1A Ca1 47.04(10) 1_545 3_675
O5 Ca4 Cl1A Ca1 -174.12(11) 1_545 1_445
O6 Ca4 Cl1A Ca1 -116.58(10) 2_645 1_445
O11 Ca4 Cl1A Ca1 10.57(15) 2_645 1_445
O4 Ca4 Cl1A Ca1 103.70(8) 1_545 1_445
O12 Ca4 Cl1A Ca1 150.36(10) . 1_445
Cl1A Ca4 Cl1A Ca1 45.6(4) 3_565 1_445
Cl1B Ca4 Cl1A Ca1 41.28(7) 3_565 1_445
O8 Ca4 Cl1A Ca1 -55.28(8) 2_645 1_445
P2 Ca4 Cl1A Ca1 128.09(5) 1_545 1_445
Cl1B Ca4 Cl1A Ca1 42.11(5) 1_545 1_445
P3 Ca4 Cl1A Ca1 -141.95(6) 1_545 1_445
O5 Ca4 Cl1A Ca5 102.12(12) 1_545 3_565
O6 Ca4 Cl1A Ca5 159.65(10) 2_645 3_565
O11 Ca4 Cl1A Ca5 -73.19(14) 2_645 3_565
O4 Ca4 Cl1A Ca5 19.94(9) 1_545 3_565
O12 Ca4 Cl1A Ca5 66.60(9) . 3_565
Cl1A Ca4 Cl1A Ca5 -38.2(4) 3_565 3_565
Cl1B Ca4 Cl1A Ca5 -42.48(6) 3_565 3_565
O8 Ca4 Cl1A Ca5 -139.04(8) 2_645 3_565
P2 Ca4 Cl1A Ca5 44.33(4) 1_545 3_565
Cl1B Ca4 Cl1A Ca5 -41.66(5) 1_545 3_565
P3 Ca4 Cl1A Ca5 134.29(6) 1_545 3_565
O2 Ca5 Cl1B Cl1B -48.4(5) 2_645 3_575
O1 Ca5 Cl1B Cl1B 17.8(4) 1_455 3_575
O10 Ca5 Cl1B Cl1B 152.4(4) 1_455 3_575
O11 Ca5 Cl1B Cl1B -69.0(4) 2_655 3_575
O6 Ca5 Cl1B Cl1B -122.3(4) 2_645 3_575
Cl1A Ca5 Cl1B Cl1B 176.8(5) . 3_575
O7 Ca5 Cl1B Cl1B 82.5(4) 1_455 3_575
P3 Ca5 Cl1B Cl1B -95.2(4) 2_645 3_575
Cl1A Ca5 Cl1B Cl1B 177.6(4) 3_565 3_575
P1 Ca5 Cl1B Cl1B -8.8(5) 2_645 3_575
O2 Ca5 Cl1B Ca1 83.13(18) 2_645 3_675
O1 Ca5 Cl1B Ca1 149.29(11) 1_455 3_675
O10 Ca5 Cl1B Ca1 -76.10(13) 1_455 3_675
O11 Ca5 Cl1B Ca1 62.47(10) 2_655 3_675
O6 Ca5 Cl1B Ca1 9.15(10) 2_645 3_675
Cl1A Ca5 Cl1B Ca1 -51.72(8) . 3_675
O7 Ca5 Cl1B Ca1 -146.04(9) 1_455 3_675
P3 Ca5 Cl1B Ca1 36.33(7) 2_645 3_675
Cl1B Ca5 Cl1B Ca1 131.5(5) 3_575 3_675
Cl1A Ca5 Cl1B Ca1 -50.92(8) 3_565 3_675
P1 Ca5 Cl1B Ca1 122.69(11) 2_645 3_675
O2 Ca5 Cl1B Ca4 -174.24(14) 2_645 3_565
O1 Ca5 Cl1B Ca4 -108.07(10) 1_455 3_565
O10 Ca5 Cl1B Ca4 26.53(14) 1_455 3_565
O11 Ca5 Cl1B Ca4 165.10(11) 2_655 3_565
O6 Ca5 Cl1B Ca4 111.78(9) 2_645 3_565
Cl1A Ca5 Cl1B Ca4 50.91(8) . 3_565
O7 Ca5 Cl1B Ca4 -43.41(9) 1_455 3_565
P3 Ca5 Cl1B Ca4 138.96(7) 2_645 3_565
Cl1B Ca5 Cl1B Ca4 -125.9(5) 3_575 3_565
Cl1A Ca5 Cl1B Ca4 51.72(7) 3_565 3_565
P1 Ca5 Cl1B Ca4 -134.68(10) 2_645 3_565
O2 Ca5 Cl1B Ca5 -48.4(5) 2_645 3_575
O1 Ca5 Cl1B Ca5 17.8(4) 1_455 3_575
O10 Ca5 Cl1B Ca5 152.4(4) 1_455 3_575
O11 Ca5 Cl1B Ca5 -69.0(4) 2_655 3_575
O6 Ca5 Cl1B Ca5 -122.3(4) 2_645 3_575
Cl1A Ca5 Cl1B Ca5 176.8(5) . 3_575
O7 Ca5 Cl1B Ca5 82.5(4) 1_455 3_575
P3 Ca5 Cl1B Ca5 -95.2(4) 2_645 3_575
Cl1B Ca5 Cl1B Ca5 0 3_575 3_575
Cl1A Ca5 Cl1B Ca5 177.6(4) 3_565 3_575
P1 Ca5 Cl1B Ca5 -8.8(5) 2_645 3_575
O2 Ca5 Cl1B Ca4 -4.31(18) 2_645 1_565
O1 Ca5 Cl1B Ca4 61.86(9) 1_455 1_565
O10 Ca5 Cl1B Ca4 -163.53(10) 1_455 1_565
O11 Ca5 Cl1B Ca4 -24.97(8) 2_655 1_565
O6 Ca5 Cl1B Ca4 -78.29(9) 2_645 1_565
Cl1A Ca5 Cl1B Ca4 -139.15(10) . 1_565
O7 Ca5 Cl1B Ca4 126.52(8) 1_455 1_565
P3 Ca5 Cl1B Ca4 -51.11(5) 2_645 1_565
Cl1B Ca5 Cl1B Ca4 44.1(4) 3_575 1_565
Cl1A Ca5 Cl1B Ca4 -138.35(7) 3_565 1_565
P1 Ca5 Cl1B Ca4 35.25(15) 2_645 1_565
O2 Ca5 Cl1B Ca1 -87.62(16) 2_645 1_455
O1 Ca5 Cl1B Ca1 -21.46(9) 1_455 1_455
O10 Ca5 Cl1B Ca1 113.15(11) 1_455 1_455
O11 Ca5 Cl1B Ca1 -108.28(9) 2_655 1_455
O6 Ca5 Cl1B Ca1 -161.60(8) 2_645 1_455
Cl1A Ca5 Cl1B Ca1 137.53(11) . 1_455
O7 Ca5 Cl1B Ca1 43.21(8) 1_455 1_455
P3 Ca5 Cl1B Ca1 -134.42(5) 2_645 1_455
Cl1B Ca5 Cl1B Ca1 -39.3(4) 3_575 1_455
Cl1A Ca5 Cl1B Ca1 138.33(7) 3_565 1_455
P1 Ca5 Cl1B Ca1 -48.06(15) 2_645 1_455
